data_4101739
loop_
_publ_author_name
'Li, Dongfeng'
'Cl\'erac, Rodolphe'
'Roubeau, Olivier'
'Hart\'e, Etienne'
'Mathoni\`ere, Corine'
'Bris, R\'emy Le'
'Holmes, Stephen M.'

_publ_section_title
;
 Magnetic and optical bistability driven by thermally and photoinduced
 intramolecular electron transfer in a molecular cobalt-iron prussian blue
 analogue.
;
_journal_issue 1
_journal_name_full 'Journal of the American Chemical Society'
_journal_page_first 252
_journal_page_last 258
_journal_paper_doi 10.1021/ja0757632
_journal_volume 130
_journal_year 2008
_chemical_formula_sum 'C143 H195 B4 Cl4 Co4 Fe4 N81 O37'
_chemical_formula_weight 4284.96
_chemical_name_systematic
; 
 ? 
;
_space_group_IT_number 14
_symmetry_cell_setting monoclinic
_symmetry_space_group_name_Hall '-P 2ybc'
_symmetry_space_group_name_H-M 'P 1 21/c 1'
_atom_sites_solution_hydrogens geom
_atom_sites_solution_primary direct
_atom_sites_solution_secondary difmap
_audit_creation_method SHELXL-97
_cell_angle_alpha 90.00
_cell_angle_beta 102.4440(3)
_cell_angle_gamma 90.00
_cell_formula_units_Z 4
_cell_length_a 25.2662(2)
_cell_length_b 23.5797(2)
_cell_length_c 35.5970(3)
_cell_measurement_reflns_used 36457
_cell_measurement_temperature 90(2)
_cell_measurement_theta_max 25.35
_cell_measurement_theta_min 1.00
_cell_volume 20709.4(3)
_computing_cell_refinement 'SCALEPACK (Otwinowski & Minor, 1997)'
_computing_data_collection 'COLLECT (Nonius, 1998)'
_computing_data_reduction 'DENZO-SMN (Otwinowski & Minor, 1997)'
_computing_molecular_graphics 'XP in SHELXTL (Sheldrick, 1994)'
_computing_publication_material
; 
SHELX97-2 (Sheldrick, 1997) and local procedures 
;
_computing_structure_refinement 'SHELXL-97 (Sheldrick, 1997)'
_computing_structure_solution 'SHELXS-97 (Sheldrick, 1990)'
_diffrn_ambient_temperature 90(2)
_diffrn_measured_fraction_theta_full 0.986
_diffrn_measured_fraction_theta_max 0.986
_diffrn_measurement_device_type 'Nonius KappaCCD diffractometer'
_diffrn_measurement_method '\w scans at fixed \c = 55\%'
_diffrn_radiation_monochromator graphite
_diffrn_radiation_source 'fine-focus sealed tube'
_diffrn_radiation_type MoK\a
_diffrn_radiation_wavelength 0.71073
_diffrn_reflns_av_R_equivalents 0.0441
_diffrn_reflns_av_sigmaI/netI 0.0663
_diffrn_reflns_limit_h_max 30
_diffrn_reflns_limit_h_min -30
_diffrn_reflns_limit_k_max 28
_diffrn_reflns_limit_k_min -27
_diffrn_reflns_limit_l_max 42
_diffrn_reflns_limit_l_min -42
_diffrn_reflns_number 68130
_diffrn_reflns_theta_full 25.00
_diffrn_reflns_theta_max 25.00
_diffrn_reflns_theta_min 1.19
_exptl_absorpt_coefficient_mu 0.720
_exptl_absorpt_correction_T_max 0.7866
_exptl_absorpt_correction_T_min 0.7237
_exptl_absorpt_correction_type multi-scan
_exptl_absorpt_process_details 'Scalepack (Otwinowski & Minor, 1997)'
_exptl_crystal_colour red
_exptl_crystal_density_diffrn 1.374
_exptl_crystal_density_method 'not measured'
_exptl_crystal_description block
_exptl_crystal_F_000 8864
_exptl_crystal_size_max 0.48
_exptl_crystal_size_mid 0.45
_exptl_crystal_size_min 0.35
_refine_diff_density_max 1.197
_refine_diff_density_min -0.946
_refine_diff_density_rms 0.124
_refine_ls_extinction_method none
_refine_ls_goodness_of_fit_ref 1.049
_refine_ls_hydrogen_treatment constr
_refine_ls_matrix_type full
_refine_ls_number_parameters 2806
_refine_ls_number_reflns 35972
_refine_ls_number_restraints 1654
_refine_ls_restrained_S_all 1.057
_refine_ls_R_factor_all 0.1518
_refine_ls_R_factor_gt 0.0939
_refine_ls_shift/su_max 0.013
_refine_ls_shift/su_mean 0.000
_refine_ls_structure_factor_coef Fsqd
_refine_ls_weighting_details 'calc w=1/[\s^2^(Fo^2^)+(0.1998P)^2^+25.5127P] where P=(Fo^2^+2Fc^2^)/3'
_refine_ls_weighting_scheme calc
_refine_ls_wR_factor_gt 0.2757
_refine_ls_wR_factor_ref 0.3244
_reflns_number_gt 20878
_reflns_number_total 35972
_reflns_threshold_expression >2sigma(I)
_cod_data_source_file ja0757632si20070801_012221.cif
_cod_data_source_block k06017
_cod_depositor_comments
;
The following automatic conversions were performed:

'_symmetry_cell_setting' value 'Monoclinic' changed to 'monoclinic'
according to the built-in table from CIF Core dictionary named
'cif_core.dic' version 2.4.1 from 2010-06-29.

Automatic conversion script
Id: cif_fix_values 1673 2011-04-08 12:14:43Z adriana 
;
_cod_original_sg_symbol_H-M P2(1)/c
_cod_database_code 4101739

loop_
_symmetry_equiv_pos_as_xyz
'x, y, z'
'-x, y+1/2, -z+1/2'
'-x, -y, -z'
'x, -y-1/2, z-1/2'

loop_
_atom_site_label
_atom_site_type_symbol
_atom_site_fract_x
_atom_site_fract_y
_atom_site_fract_z
_atom_site_U_iso_or_equiv
_atom_site_adp_type
_atom_site_occupancy
_atom_site_symmetry_multiplicity
_atom_site_calc_flag
_atom_site_refinement_flags
_atom_site_disorder_assembly
_atom_site_disorder_group
Fe1 Fe 0.86691(4) 0.44995(5) 0.17500(3) 0.0480(3) Uani 1 1 d . F .
Fe2 Fe 0.57314(4) 0.43002(4) 0.18179(2) 0.0408(2) Uani 1 1 d . . .
Fe3 Fe 0.77496(4) 0.23053(4) 0.29525(3) 0.0426(3) Uani 1 1 d . . .
Fe4 Fe 0.77768(4) 0.53286(4) 0.35312(2) 0.0386(2) Uani 1 1 d . G .
Co1 Co 0.72317(4) 0.58253(4) 0.20913(2) 0.0438(2) Uani 1 1 d . . .
Co2 Co 0.72023(4) 0.29409(4) 0.15420(2) 0.0448(3) Uani 1 1 d . . .
Co3 Co 0.63503(3) 0.37450(4) 0.32424(2) 0.0362(2) Uani 1 1 d . . .
Co4 Co 0.91567(3) 0.39242(4) 0.31827(2) 0.0446(2) Uani 1 1 d . . .
B1 B 0.9423(4) 0.4802(5) 0.1201(3) 0.067(3) Uani 1 1 d . . .
B2 B 0.4535(3) 0.4467(4) 0.1390(2) 0.050(2) Uani 1 1 d . . .
B3 B 0.7893(4) 0.1052(4) 0.3225(3) 0.065(2) Uani 1 1 d . . .
B4 B 0.7972(3) 0.6166(4) 0.4220(2) 0.0472(19) Uani 1 1 d . . .
O1 O 0.7113(6) 0.8109(7) 0.1929(5) 0.113(5) Uani 0.50 1 d PU A 1
H1A H 0.7049 0.8443 0.1848 0.170 Uiso 0.50 1 calc PR A 1
O1' O 0.7251(8) 0.7803(8) 0.1384(6) 0.141(6) Uani 0.50 1 d PU A 2
H1'A H 0.7193 0.8129 0.1289 0.212 Uiso 0.50 1 calc PR A 2
O2 O 0.6429(3) 0.1690(3) 0.02716(19) 0.110(2) Uani 1 1 d U . .
H2A H 0.6381 0.1455 0.0090 0.165 Uiso 1 1 calc R . .
O3 O 0.5167(3) 0.3609(3) 0.43308(17) 0.0844(18) Uani 1 1 d . . .
H3A H 0.4951 0.3519 0.4470 0.127 Uiso 1 1 calc R . .
O4 O 1.1316(3) 0.3752(4) 0.3738(3) 0.136(3) Uani 1 1 d . . .
H4A H 1.1627 0.3690 0.3872 0.203 Uiso 1 1 calc R . .
Cl1 Cl 0.64944(12) 0.50125(13) 0.01171(6) 0.0873(8) Uani 1 1 d . . .
O5 O 0.6620(2) 0.4904(3) 0.05260(14) 0.0785(17) Uani 1 1 d . B .
O6 O 0.6934(9) 0.4859(9) -0.0063(7) 0.113(6) Uani 0.675(11) 1 d PU B 1
O7 O 0.6014(4) 0.4670(5) -0.0070(2) 0.090(4) Uani 0.675(11) 1 d PU B 1
O8 O 0.6360(7) 0.5563(5) 0.0037(3) 0.103(4) Uani 0.675(11) 1 d PU B 1
O6' O 0.6846(17) 0.4652(14) -0.0041(13) 0.074(7) Uani 0.325(11) 1 d PU B 2
O7' O 0.6079(12) 0.5306(16) 0.0038(7) 0.110(7) Uani 0.325(11) 1 d PU B 2
O8' O 0.6881(11) 0.5571(10) 0.0104(5) 0.096(7) Uani 0.325(11) 1 d PU B 2
Cl2 Cl 0.49995(8) 0.13890(8) 0.19414(5) 0.0582(5) Uani 1 1 d . . .
O9 O 0.4857(2) 0.1578(2) 0.15510(14) 0.0692(15) Uani 1 1 d . C .
O10 O 0.5376(2) 0.0925(2) 0.19777(16) 0.0726(15) Uani 1 1 d . C .
O11 O 0.5151(9) 0.1806(8) 0.2201(5) 0.073(4) Uani 0.61(3) 1 d PU C 1
O12 O 0.4491(5) 0.1114(8) 0.2026(4) 0.058(4) Uani 0.61(3) 1 d PU C 1
O11' O 0.5396(12) 0.1859(12) 0.2148(9) 0.067(7) Uani 0.39(3) 1 d PU C 2
O12' O 0.4575(8) 0.1415(14) 0.2125(6) 0.067(5) Uani 0.39(3) 1 d PU C 2
Cl3 Cl 0.99571(10) 0.18287(13) 0.19737(7) 0.0887(8) Uani 1 1 d . . .
O13 O 1.0125(7) 0.1406(6) 0.2187(4) 0.125(4) Uani 0.714(12) 1 d PU D 1
O14 O 1.0407(3) 0.2268(4) 0.2019(3) 0.093(4) Uani 0.714(12) 1 d P D 1
O13' O 0.9633(15) 0.1200(14) 0.2051(9) 0.131(9) Uani 0.286(12) 1 d PU D 2
O14' O 1.0429(12) 0.1313(13) 0.2125(8) 0.102(7) Uani 0.286(12) 1 d PU D 2
O15 O 0.9515(3) 0.2121(3) 0.2090(2) 0.112(2) Uani 1 1 d . D .
O16 O 0.9820(2) 0.1716(3) 0.15741(17) 0.0874(19) Uani 1 1 d . D .
Cl4 Cl 0.83358(9) 0.30983(10) 0.49116(6) 0.0714(6) Uani 1 1 d . . .
O17 O 0.8207(2) 0.3283(2) 0.45194(14) 0.0677(15) Uani 1 1 d . E .
O18 O 0.7937(3) 0.2719(3) 0.49939(19) 0.098(2) Uani 1 1 d . E .
O19 O 0.8798(6) 0.2704(7) 0.4951(4) 0.087(4) Uani 0.637(19) 1 d PU E 1
O20 O 0.8479(7) 0.3534(6) 0.5176(3) 0.088(4) Uani 0.637(19) 1 d PU E 1
O19' O 0.8890(9) 0.3032(13) 0.5056(7) 0.092(6) Uani 0.363(19) 1 d PU E 2
O20' O 0.8093(14) 0.3604(9) 0.5092(7) 0.098(7) Uani 0.363(19) 1 d PU E 2
N11 N 0.9215(2) 0.4004(3) 0.15999(17) 0.0552(15) Uani 1 1 d . . .
N21 N 0.9515(3) 0.4186(3) 0.13536(19) 0.0633(17) Uani 1 1 d . F .
N31 N 0.8450(2) 0.4719(3) 0.12068(15) 0.0512(15) Uani 1 1 d . . .
N41 N 0.8824(3) 0.4841(3) 0.09955(17) 0.0588(16) Uani 1 1 d . F .
N51 N 0.9211(2) 0.5109(3) 0.18174(16) 0.0508(14) Uani 1 1 d . . .
N61 N 0.9520(2) 0.5199(3) 0.15509(17) 0.0594(16) Uani 1 1 d . F .
N91 N 0.7816(2) 0.5288(3) 0.19652(16) 0.0515(15) Uani 1 1 d . F .
N101 N 0.7778(2) 0.3584(3) 0.16307(16) 0.0503(14) Uani 1 1 d . F .
N111 N 0.8983(2) 0.4161(3) 0.26014(18) 0.0496(14) Uani 1 1 d . F .
C11 C 0.9359(4) 0.3463(4) 0.1690(3) 0.079(3) Uani 1 1 d . F .
H11A H 0.9208 0.3228 0.1857 0.094 Uiso 1 1 calc R . .
C21 C 0.9761(5) 0.3304(6) 0.1501(4) 0.126(5) Uani 1 1 d . . .
H21A H 0.9951 0.2954 0.1517 0.151 Uiso 1 1 calc R F .
C31 C 0.9822(5) 0.3791(6) 0.1276(4) 0.110(4) Uani 1 1 d . F .
H31A H 1.0053 0.3818 0.1099 0.132 Uiso 1 1 calc R . .
C41 C 0.7966(3) 0.4785(3) 0.0974(2) 0.062(2) Uani 1 1 d . F .
H41A H 0.7630 0.4721 0.1046 0.074 Uiso 1 1 calc R . .
C51 C 0.8019(4) 0.4959(4) 0.0612(2) 0.080(3) Uani 1 1 d . . .
H51A H 0.7739 0.5046 0.0395 0.096 Uiso 1 1 calc R F .
C61 C 0.8557(4) 0.4977(4) 0.0637(2) 0.079(3) Uani 1 1 d U F .
H61A H 0.8726 0.5072 0.0431 0.095 Uiso 1 1 calc R . .
C71 C 0.9348(3) 0.5514(4) 0.2082(2) 0.065(2) Uani 1 1 d . F .
H71A H 0.9200 0.5557 0.2304 0.078 Uiso 1 1 calc R . .
C81 C 0.9747(4) 0.5869(4) 0.1983(3) 0.084(3) Uani 1 1 d . . .
H81A H 0.9917 0.6190 0.2119 0.101 Uiso 1 1 calc R F .
C91 C 0.9836(4) 0.5646(5) 0.1641(3) 0.090(3) Uani 1 1 d . F .
H91A H 1.0081 0.5790 0.1496 0.108 Uiso 1 1 calc R . .
N71 N 0.9767(5) 0.4973(6) 0.0935(4) 0.094(3) Uani 0.50 1 d PGU F 1
N81 N 0.9604(5) 0.5161(7) 0.0549(4) 0.113(3) Uani 0.50 1 d PGU F 1
C101 C 1.0077(6) 0.5290(7) 0.0412(3) 0.117(3) Uani 0.50 1 d PGU F 1
H10F H 1.0087 0.5425 0.0162 0.140 Uiso 0.50 1 calc PR F 1
C111 C 1.0534(5) 0.5182(7) 0.0713(4) 0.105(3) Uani 0.50 1 d PGU F 1
H11I H 1.0903 0.5233 0.0701 0.126 Uiso 0.50 1 calc PR F 1
C121 C 1.0342(5) 0.4986(7) 0.1037(3) 0.096(3) Uani 0.50 1 d PGU F 1
H12G H 1.0561 0.4882 0.1279 0.115 Uiso 0.50 1 calc PR F 1
N7A N 0.9800(6) 0.4907(7) 0.0948(4) 0.094(3) Uani 0.50 1 d PGU F 2
N8A N 0.9906(6) 0.5453(5) 0.0814(4) 0.115(3) Uani 0.50 1 d PGU F 2
C10A C 1.0221(7) 0.5384(6) 0.0532(4) 0.116(3) Uani 0.50 1 d PGU F 2
H10E H 1.0350 0.5679 0.0393 0.139 Uiso 0.50 1 calc PR F 2
C11A C 1.0311(6) 0.4794(7) 0.0492(4) 0.110(3) Uani 0.50 1 d PGU F 2
H11H H 1.0511 0.4627 0.0323 0.132 Uiso 0.50 1 calc PR F 2
C12A C 1.0051(7) 0.4500(5) 0.0750(5) 0.105(3) Uani 0.50 1 d PGU F 2
H12F H 1.0046 0.4100 0.0784 0.126 Uiso 0.50 1 calc PR F 2
C131 C 0.8137(3) 0.4992(3) 0.18916(19) 0.0468(16) Uani 1 1 d . . .
C141 C 0.8119(3) 0.3914(4) 0.16771(19) 0.0528(18) Uani 1 1 d . . .
C151 C 0.8866(3) 0.4286(3) 0.2283(2) 0.0479(17) Uani 1 1 d . . .
N12 N 0.5231(2) 0.4874(2) 0.19374(14) 0.0426(13) Uani 1 1 d . . .
N22 N 0.4721(2) 0.4909(2) 0.17180(14) 0.0448(13) Uani 1 1 d . . .
N32 N 0.5462(2) 0.4479(3) 0.12643(15) 0.0505(14) Uani 1 1 d . . .
N42 N 0.4914(2) 0.4518(3) 0.11088(15) 0.0547(15) Uani 1 1 d . . .
N52 N 0.5148(2) 0.3737(2) 0.17569(14) 0.0457(13) Uani 1 1 d . . .
N62 N 0.4629(2) 0.3870(3) 0.15733(16) 0.0523(15) Uani 1 1 d . . .
N92 N 0.6631(2) 0.5200(3) 0.19598(14) 0.0482(14) Uani 1 1 d . . .
N102 N 0.6580(2) 0.3462(3) 0.16464(14) 0.0491(14) Uani 1 1 d . . .
N112 N 0.6116(2) 0.3983(2) 0.26692(14) 0.0423(13) Uani 1 1 d . . .
C12 C 0.5283(3) 0.5322(3) 0.21740(18) 0.0463(16) Uani 1 1 d . . .
H12C H 0.5600 0.5405 0.2364 0.056 Uiso 1 1 calc R . .
C22 C 0.4827(3) 0.5643(3) 0.2109(2) 0.0553(19) Uani 1 1 d . . .
H22A H 0.4764 0.5979 0.2240 0.066 Uiso 1 1 calc R . .
C32 C 0.4477(3) 0.5380(3) 0.1815(2) 0.0527(18) Uani 1 1 d . . .
H32A H 0.4122 0.5506 0.1698 0.063 Uiso 1 1 calc R . .
C42 C 0.5719(3) 0.4498(3) 0.09762(18) 0.059(2) Uani 1 1 d . . .
H42A H 0.6101 0.4476 0.1003 0.070 Uiso 1 1 calc R . .
C52 C 0.5342(4) 0.4553(4) 0.0626(2) 0.082(3) Uani 1 1 d . . .
H52A H 0.5415 0.4583 0.0376 0.099 Uiso 1 1 calc R . .
C62 C 0.4840(4) 0.4556(4) 0.0724(2) 0.077(3) Uani 1 1 d . . .
H62A H 0.4500 0.4580 0.0548 0.092 Uiso 1 1 calc R . .
C72 C 0.5145(3) 0.3188(3) 0.1839(2) 0.0577(19) Uani 1 1 d . . .
H72A H 0.5452 0.2978 0.1967 0.069 Uiso 1 1 calc R . .
C82 C 0.4624(3) 0.2961(4) 0.1707(3) 0.072(2) Uani 1 1 d . . .
H82B H 0.4509 0.2580 0.1726 0.087 Uiso 1 1 calc R . .
C92 C 0.4317(3) 0.3420(3) 0.1545(2) 0.068(2) Uani 1 1 d . . .
H92A H 0.3941 0.3411 0.1432 0.082 Uiso 1 1 calc R . .
N72 N 0.3941(2) 0.4567(3) 0.12170(16) 0.0560(16) Uani 1 1 d . . .
N82 N 0.3574(3) 0.4446(4) 0.1433(2) 0.090(2) Uani 1 1 d . . .
C102 C 0.3103(3) 0.4668(4) 0.1272(3) 0.080(3) Uani 1 1 d . . .
H10C H 0.2770 0.4599 0.1347 0.096 Uiso 1 1 calc R . .
C112 C 0.3172(4) 0.5022(5) 0.0974(3) 0.102(3) Uani 1 1 d U . .
H11D H 0.2911 0.5266 0.0823 0.122 Uiso 1 1 calc R . .
C122 C 0.3711(4) 0.4939(5) 0.0946(3) 0.094(3) Uani 1 1 d . . .
H12D H 0.3884 0.5117 0.0765 0.113 Uiso 1 1 calc R . .
C132 C 0.6302(3) 0.4852(3) 0.18937(16) 0.0429(16) Uani 1 1 d . . .
C142 C 0.6254(3) 0.3771(3) 0.17064(17) 0.0463(16) Uani 1 1 d . . .
C152 C 0.5977(3) 0.4097(3) 0.23493(19) 0.0424(15) Uani 1 1 d . . .
N13 N 0.7944(2) 0.2033(3) 0.34902(16) 0.0527(15) Uani 1 1 d . . .
N23 N 0.7991(2) 0.1466(3) 0.35736(18) 0.0586(16) Uani 1 1 d . . .
N33 N 0.7206(2) 0.1696(2) 0.28509(16) 0.0495(14) Uani 1 1 d . . .
N43 N 0.7318(2) 0.1163(2) 0.29955(18) 0.0563(16) Uani 1 1 d . . .
N53 N 0.8273(2) 0.1765(3) 0.28260(17) 0.0521(15) Uani 1 1 d . . .
N63 N 0.8286(2) 0.1227(3) 0.29683(19) 0.0617(17) Uani 1 1 d . . .
N73 N 0.7991(3) 0.0442(3) 0.3335(3) 0.091(2) Uani 1 1 d . . .
N83 N 0.8312(6) 0.0238(6) 0.3641(4) 0.162(4) Uani 1 1 d U . .
N93 N 0.7419(2) 0.2686(2) 0.21134(16) 0.0439(13) Uani 1 1 d . . .
N103 N 0.6925(2) 0.3164(2) 0.31285(14) 0.0425(13) Uani 1 1 d . . .
N113 N 0.8586(2) 0.3272(3) 0.30904(15) 0.0491(14) Uani 1 1 d . . .
C13 C 0.8020(3) 0.2316(4) 0.38238(19) 0.059(2) Uani 1 1 d . . .
H13A H 0.8010 0.2716 0.3853 0.071 Uiso 1 1 calc R . .
C23 C 0.8115(4) 0.1913(5) 0.4124(2) 0.082(3) Uani 1 1 d . . .
H23A H 0.8186 0.1987 0.4393 0.098 Uiso 1 1 calc R . .
C33 C 0.8086(4) 0.1390(4) 0.3947(3) 0.077(3) Uani 1 1 d . . .
H33A H 0.8128 0.1034 0.4075 0.093 Uiso 1 1 calc R . .
C43 C 0.6684(3) 0.1691(3) 0.2655(2) 0.0525(18) Uani 1 1 d . . .
H43A H 0.6498 0.2005 0.2521 0.063 Uiso 1 1 calc R . .
C53 C 0.6463(3) 0.1163(4) 0.2679(2) 0.067(2) Uani 1 1 d . . .
H53A H 0.6103 0.1047 0.2569 0.080 Uiso 1 1 calc R . .
C63 C 0.6864(4) 0.0843(3) 0.2892(3) 0.071(2) Uani 1 1 d . . .
H63A H 0.6831 0.0456 0.2958 0.085 Uiso 1 1 calc R . .
C73 C 0.8643(3) 0.1780(3) 0.2611(2) 0.058(2) Uani 1 1 d . . .
H73A H 0.8719 0.2105 0.2474 0.070 Uiso 1 1 calc R . .
C83 C 0.8896(3) 0.1276(4) 0.2610(3) 0.077(3) Uani 1 1 d . . .
H83B H 0.9176 0.1185 0.2480 0.092 Uiso 1 1 calc R . .
C93 C 0.8664(3) 0.0923(4) 0.2835(3) 0.079(3) Uani 1 1 d . . .
H93A H 0.8752 0.0535 0.2889 0.095 Uiso 1 1 calc R . .
C103 C 0.8359(7) -0.0362(6) 0.3578(5) 0.148(5) Uani 1 1 d U . .
H10D H 0.8562 -0.0626 0.3754 0.178 Uiso 1 1 calc R . .
C113 C 0.8063(6) -0.0479(5) 0.3224(6) 0.146(6) Uani 1 1 d . . .
H11E H 0.8035 -0.0837 0.3098 0.176 Uiso 1 1 calc R . .
C123 C 0.7818(4) -0.0001(4) 0.3084(4) 0.098(3) Uani 1 1 d . . .
H12E H 0.7561 0.0031 0.2847 0.117 Uiso 1 1 calc R . .
C133 C 0.7547(2) 0.2555(3) 0.24244(19) 0.0405(15) Uani 1 1 d . . .
C143 C 0.7237(3) 0.2844(3) 0.30675(17) 0.0411(15) Uani 1 1 d . . .
C153 C 0.8271(3) 0.2904(3) 0.30418(18) 0.0450(16) Uani 1 1 d . . .
N14 N 0.8309(2) 0.5949(2) 0.36242(15) 0.0453(13) Uani 1 1 d . . .
N24 N 0.8344(2) 0.6300(2) 0.39330(15) 0.0471(14) Uani 1 1 d . G .
N34 N 0.7998(2) 0.5129(2) 0.40777(15) 0.0455(13) Uani 1 1 d . . .
N44 N 0.8086(2) 0.5553(2) 0.43477(15) 0.0489(14) Uani 1 1 d . G .
N54 N 0.7244(2) 0.5858(2) 0.36709(14) 0.0407(12) Uani 1 1 d . . .
N64 N 0.7390(2) 0.6207(2) 0.39857(15) 0.0465(14) Uani 1 1 d . G .
N94 N 0.7430(2) 0.5618(2) 0.26718(16) 0.0454(13) Uani 1 1 d . G .
N104 N 0.6920(2) 0.4384(2) 0.33697(14) 0.0410(12) Uani 1 1 d . G .
N114 N 0.8603(2) 0.4504(2) 0.33187(15) 0.0458(13) Uani 1 1 d . G .
C14 C 0.8663(3) 0.6150(3) 0.3422(2) 0.059(2) Uani 1 1 d . G .
H14A H 0.8727 0.5987 0.3192 0.071 Uiso 1 1 calc R . .
C24 C 0.8919(4) 0.6627(4) 0.3601(3) 0.082(3) Uani 1 1 d . . .
H24A H 0.9185 0.6853 0.3519 0.098 Uiso 1 1 calc R G .
C34 C 0.8706(3) 0.6705(4) 0.3920(2) 0.068(2) Uani 1 1 d . G .
H34A H 0.8802 0.7001 0.4103 0.082 Uiso 1 1 calc R . .
C44 C 0.8109(3) 0.4641(3) 0.4264(2) 0.061(2) Uani 1 1 d . G .
H44A H 0.8085 0.4278 0.4145 0.074 Uiso 1 1 calc R . .
C54 C 0.8263(4) 0.4732(4) 0.4646(2) 0.085(3) Uani 1 1 d U . .
H54A H 0.8362 0.4454 0.4841 0.102 Uiso 1 1 calc R G .
C64 C 0.8247(4) 0.5305(4) 0.4696(2) 0.081(3) Uani 1 1 d . G .
H64A H 0.8334 0.5498 0.4936 0.098 Uiso 1 1 calc R . .
C74 C 0.6726(3) 0.5966(3) 0.3511(2) 0.0495(17) Uani 1 1 d . G .
H74A H 0.6523 0.5780 0.3289 0.059 Uiso 1 1 calc R . .
C84 C 0.6529(3) 0.6382(4) 0.3710(2) 0.075(3) Uani 1 1 d . . .
H84A H 0.6174 0.6539 0.3655 0.089 Uiso 1 1 calc R G .
C94 C 0.6954(3) 0.6526(4) 0.4010(2) 0.071(2) Uani 1 1 d . G .
H94A H 0.6941 0.6803 0.4202 0.085 Uiso 1 1 calc R . .
N74 N 0.8054(5) 0.6566(5) 0.4536(2) 0.065(2) Uani 0.50 1 d PGU G 1
N84 N 0.7710(4) 0.6577(5) 0.4803(3) 0.075(2) Uani 0.50 1 d PGU G 1
C104 C 0.7992(5) 0.6855(5) 0.5142(3) 0.076(3) Uani 0.50 1 d PGU G 1
H10B H 0.7858 0.6922 0.5367 0.091 Uiso 0.50 1 calc PR G 1
C114 C 0.8510(4) 0.7015(5) 0.5083(3) 0.072(3) Uani 0.50 1 d PGU G 1
H11G H 0.8783 0.7208 0.5263 0.086 Uiso 0.50 1 calc PR G 1
C124 C 0.8548(4) 0.6836(5) 0.4709(3) 0.062(2) Uani 0.50 1 d PGU G 1
H12B H 0.8851 0.6888 0.4595 0.074 Uiso 0.50 1 calc PR G 1
N7B N 0.8093(5) 0.6549(4) 0.4556(3) 0.063(2) Uani 0.50 1 d PGU G 2
N8B N 0.8562(5) 0.6571(4) 0.4859(3) 0.075(2) Uani 0.50 1 d PGU G 2
C10B C 0.8611(5) 0.7132(5) 0.5007(3) 0.076(3) Uani 0.50 1 d PGU G 2
H10A H 0.8889 0.7267 0.5212 0.092 Uiso 0.50 1 calc PR G 2
C11B C 0.8173(5) 0.7457(4) 0.4797(4) 0.084(3) Uani 0.50 1 d PGU G 2
H11F H 0.8105 0.7846 0.4836 0.101 Uiso 0.50 1 calc PR G 2
C12B C 0.7852(4) 0.7096(5) 0.4518(3) 0.076(3) Uani 0.50 1 d PGU G 2
H12A H 0.7533 0.7203 0.4338 0.091 Uiso 0.50 1 calc PR G 2
C134 C 0.7557(2) 0.5507(3) 0.29936(19) 0.0391(15) Uani 1 1 d . . .
C144 C 0.7249(3) 0.4729(3) 0.34331(17) 0.0416(15) Uani 1 1 d . . .
C154 C 0.8298(3) 0.4810(3) 0.33972(17) 0.0411(15) Uani 1 1 d . . .
N15 N 0.7014(2) 0.6146(3) 0.15261(17) 0.0573(16) Uani 1 1 d . . .
N25 N 0.6995(3) 0.6703(3) 0.14550(18) 0.0618(17) Uani 1 1 d . . .
N35 N 0.7788(2) 0.6527(3) 0.21631(17) 0.0554(15) Uani 1 1 d . . .
N45 N 0.7619(3) 0.7046(3) 0.20152(19) 0.0618(17) Uani 1 1 d . . .
N55 N 0.6702(2) 0.6469(3) 0.22021(16) 0.0513(15) Uani 1 1 d . . .
N65 N 0.6681(3) 0.6985(3) 0.20243(18) 0.0603(16) Uani 1 1 d . . .
C15 C 0.6917(3) 0.5895(4) 0.1180(2) 0.066(2) Uani 1 1 d . . .
H15A H 0.6904 0.5497 0.1137 0.079 Uiso 1 1 calc R . .
C25 C 0.6841(4) 0.6299(5) 0.0897(2) 0.086(3) Uani 1 1 d . . .
H25A H 0.6768 0.6231 0.0628 0.103 Uiso 1 1 calc R . .
C35 C 0.6889(4) 0.6817(5) 0.1073(3) 0.093(3) Uani 1 1 d . . .
H35A H 0.6856 0.7179 0.0953 0.112 Uiso 1 1 calc R . .
C45 C 0.8284(3) 0.6598(4) 0.2370(2) 0.064(2) Uani 1 1 d . . .
H45A H 0.8501 0.6306 0.2509 0.076 Uiso 1 1 calc R . .
C55 C 0.8443(4) 0.7154(5) 0.2354(3) 0.090(3) Uani 1 1 d . . .
H55A H 0.8780 0.7317 0.2478 0.108 Uiso 1 1 calc R . .
C65 C 0.8024(5) 0.7418(4) 0.2130(3) 0.093(3) Uani 1 1 d . . .
H65A H 0.8014 0.7808 0.2061 0.112 Uiso 1 1 calc R . .
C75 C 0.6350(3) 0.6506(3) 0.2425(2) 0.0526(18) Uani 1 1 d . . .
H75A H 0.6276 0.6209 0.2586 0.063 Uiso 1 1 calc R . .
C85 C 0.6104(3) 0.7026(4) 0.2396(2) 0.073(2) Uani 1 1 d . . .
H85A H 0.5838 0.7155 0.2529 0.088 Uiso 1 1 calc R . .
C95 C 0.6322(4) 0.7320(4) 0.2137(2) 0.074(2) Uani 1 1 d . . .
H95A H 0.6234 0.7697 0.2052 0.089 Uiso 1 1 calc R . .
C105 C 0.7070(3) 0.7107(4) 0.1781(2) 0.069(2) Uani 1 1 d . A .
C115 C 0.6966(5) 0.7726(4) 0.1618(4) 0.103(4) Uani 1 1 d . . .
H11W H 0.7185 0.7798 0.1423 0.123 Uiso 0.50 1 calc PR A 1
H11X H 0.6578 0.7774 0.1494 0.123 Uiso 0.50 1 calc PR A 1
H11Y H 0.6589 0.7752 0.1466 0.123 Uiso 0.50 1 d PR A 2
H11Z H 0.7016 0.8013 0.1826 0.123 Uiso 0.50 1 d PR A 2
N16 N 0.6989(2) 0.3103(3) 0.09412(16) 0.0553(15) Uani 1 1 d . . .
N26 N 0.6919(3) 0.2662(3) 0.06888(16) 0.0597(17) Uani 1 1 d . . .
N36 N 0.7764(2) 0.2372(3) 0.13713(15) 0.0540(15) Uani 1 1 d . . .
N46 N 0.7615(2) 0.2070(3) 0.10388(16) 0.0561(16) Uani 1 1 d . . .
N56 N 0.6661(2) 0.2242(3) 0.13835(15) 0.0512(15) Uani 1 1 d . . .
N66 N 0.6702(3) 0.1913(3) 0.10807(17) 0.0607(17) Uani 1 1 d . . .
C16 C 0.6844(3) 0.3565(4) 0.0738(2) 0.068(2) Uani 1 1 d . . .
H16A H 0.6859 0.3936 0.0844 0.081 Uiso 1 1 calc R . .
C26 C 0.6667(4) 0.3443(5) 0.0352(2) 0.090(3) Uani 1 1 d . . .
H26A H 0.6530 0.3701 0.0149 0.108 Uiso 1 1 calc R . .
C36 C 0.6731(4) 0.2876(5) 0.0323(2) 0.095(3) Uani 1 1 d . . .
H36A H 0.6659 0.2662 0.0091 0.115 Uiso 1 1 calc R . .
C46 C 0.8288(3) 0.2287(4) 0.1499(2) 0.063(2) Uani 1 1 d . . .
H46A H 0.8502 0.2440 0.1728 0.076 Uiso 1 1 calc R . .
C56 C 0.8483(4) 0.1925(4) 0.1235(2) 0.076(3) Uani 1 1 d . . .
H56A H 0.8844 0.1795 0.1258 0.091 Uiso 1 1 calc R . .
C66 C 0.8053(3) 0.1806(4) 0.0949(2) 0.069(2) Uani 1 1 d . . .
H66A H 0.8055 0.1582 0.0727 0.083 Uiso 1 1 calc R . .
C76 C 0.6316(3) 0.1978(4) 0.1557(2) 0.067(2) Uani 1 1 d . . .
H76A H 0.6216 0.2108 0.1784 0.080 Uiso 1 1 calc R . .
C86 C 0.6121(4) 0.1482(4) 0.1359(3) 0.090(3) Uani 1 1 d . . .
H86A H 0.5865 0.1223 0.1422 0.108 Uiso 1 1 calc R . .
C96 C 0.6373(4) 0.1447(4) 0.1059(3) 0.087(3) Uani 1 1 d . . .
H96A H 0.6329 0.1156 0.0870 0.104 Uiso 1 1 calc R . .
C106 C 0.7056(3) 0.2083(4) 0.0823(2) 0.063(2) Uani 1 1 d . . .
C116 C 0.6994(4) 0.1657(4) 0.0491(2) 0.085(3) Uani 1 1 d . . .
H11B H 0.7247 0.1751 0.0323 0.102 Uiso 1 1 calc R . .
H11C H 0.7076 0.1268 0.0593 0.102 Uiso 1 1 calc R . .
N17 N 0.5764(2) 0.3092(2) 0.31812(14) 0.0408(12) Uani 1 1 d . . .
N27 N 0.5443(2) 0.3024(2) 0.34419(15) 0.0426(13) Uani 1 1 d . . .
N37 N 0.5718(2) 0.4221(2) 0.34028(14) 0.0419(13) Uani 1 1 d . . .
N47 N 0.5412(2) 0.3992(2) 0.36361(15) 0.0449(13) Uani 1 1 d . . .
N57 N 0.6489(2) 0.3495(2) 0.38267(14) 0.0434(13) Uani 1 1 d . . .
N67 N 0.6072(2) 0.3354(2) 0.39931(14) 0.0442(13) Uani 1 1 d . . .
C17 C 0.5616(3) 0.2680(3) 0.29232(19) 0.0454(16) Uani 1 1 d . . .
H17A H 0.5770 0.2622 0.2705 0.054 Uiso 1 1 calc R . .
C27 C 0.5208(3) 0.2344(3) 0.3016(2) 0.0564(19) Uani 1 1 d . . .
H27A H 0.5043 0.2020 0.2882 0.068 Uiso 1 1 calc R . .
C37 C 0.5097(3) 0.2582(3) 0.3339(2) 0.0546(19) Uani 1 1 d . . .
H37A H 0.4827 0.2461 0.3470 0.066 Uiso 1 1 calc R . .
C47 C 0.5505(3) 0.4739(3) 0.3318(2) 0.0530(18) Uani 1 1 d . . .
H47A H 0.5636 0.5008 0.3162 0.064 Uiso 1 1 calc R . .
C57 C 0.5072(4) 0.4829(3) 0.3489(3) 0.071(2) Uani 1 1 d . . .
H57A H 0.4856 0.5161 0.3472 0.086 Uiso 1 1 calc R . .
C67 C 0.5016(3) 0.4349(3) 0.3685(2) 0.061(2) Uani 1 1 d . . .
H67A H 0.4748 0.4278 0.3829 0.074 Uiso 1 1 calc R . .
C77 C 0.6936(3) 0.3369(3) 0.40842(17) 0.0525(18) Uani 1 1 d . . .
H77A H 0.7293 0.3423 0.4047 0.063 Uiso 1 1 calc R . .
C87 C 0.6811(4) 0.3148(4) 0.4412(2) 0.071(2) Uani 1 1 d . . .
H87A H 0.7059 0.3025 0.4638 0.085 Uiso 1 1 calc R . .
C97 C 0.6267(3) 0.3142(4) 0.4348(2) 0.064(2) Uani 1 1 d . . .
H97A H 0.6056 0.3011 0.4522 0.077 Uiso 1 1 calc R . .
C107 C 0.5514(3) 0.3405(3) 0.37735(19) 0.0478(17) Uani 1 1 d . . .
C117 C 0.5110(3) 0.3241(3) 0.4026(2) 0.0566(19) Uani 1 1 d . . .
H11K H 0.4734 0.3259 0.3870 0.068 Uiso 1 1 calc R . .
H11L H 0.5181 0.2848 0.4121 0.068 Uiso 1 1 calc R . .
N18 N 0.9811(2) 0.4499(3) 0.33306(18) 0.0596(16) Uani 1 1 d . . .
N28 N 1.0299(2) 0.4320(3) 0.3552(2) 0.074(2) Uani 1 1 d . . .
N38 N 0.9427(2) 0.3682(2) 0.37711(16) 0.0510(14) Uani 1 1 d . . .
N48 N 0.9963(3) 0.3630(3) 0.39315(18) 0.0654(18) Uani 1 1 d . . .
N58 N 0.9781(2) 0.3369(3) 0.31114(18) 0.0591(16) Uani 1 1 d . . .
N68 N 1.0264(2) 0.3358(3) 0.33691(19) 0.0648(18) Uani 1 1 d . . .
C18 C 0.9869(4) 0.5056(4) 0.3263(3) 0.080(3) Uani 1 1 d . . .
H18A H 0.9600 0.5299 0.3119 0.096 Uiso 1 1 calc R . .
C28 C 1.0397(5) 0.5209(6) 0.3446(4) 0.131(5) Uani 1 1 d . . .
H28A H 1.0554 0.5575 0.3440 0.158 Uiso 1 1 calc R . .
C38 C 1.0645(5) 0.4751(5) 0.3629(4) 0.114(4) Uani 1 1 d U . .
H38A H 1.1001 0.4738 0.3785 0.136 Uiso 1 1 calc R . .
C48 C 0.9175(3) 0.3547(3) 0.4046(2) 0.062(2) Uani 1 1 d . . .
H48A H 0.8792 0.3538 0.4015 0.075 Uiso 1 1 calc R . .
C58 C 0.9541(4) 0.3418(4) 0.4387(2) 0.086(3) Uani 1 1 d . . .
H58A H 0.9462 0.3311 0.4626 0.103 Uiso 1 1 calc R . .
C68 C 1.0039(4) 0.3481(4) 0.4302(2) 0.085(3) Uani 1 1 d . . .
H68A H 1.0379 0.3428 0.4475 0.101 Uiso 1 1 calc R . .
C78 C 0.9805(3) 0.2962(4) 0.2859(2) 0.070(2) Uani 1 1 d . . .
H78A H 0.9523 0.2877 0.2643 0.084 Uiso 1 1 calc R . .
C88 C 1.0297(4) 0.2676(5) 0.2952(3) 0.099(4) Uani 1 1 d . . .
H88A H 1.0411 0.2362 0.2822 0.119 Uiso 1 1 calc R . .
C98 C 1.0575(4) 0.2937(5) 0.3263(3) 0.098(4) Uani 1 1 d . . .
H98A H 1.0934 0.2846 0.3392 0.118 Uiso 1 1 calc R . .
C108 C 1.0359(3) 0.3750(4) 0.3691(2) 0.069(2) Uani 1 1 d . . .
C118 C 1.0931(3) 0.3641(5) 0.3953(3) 0.096(3) Uani 1 1 d . . .
H11M H 1.0988 0.3892 0.4181 0.116 Uiso 1 1 calc R . .
H11N H 1.0961 0.3242 0.4043 0.116 Uiso 1 1 calc R . .
N1S N 0.6401(4) 0.1634(4) 0.4045(3) 0.105(2) Uani 1 1 d U . .
O1S O 0.5810(4) 0.1865(5) 0.4424(3) 0.154(3) Uani 1 1 d U . .
C1S C 0.5899(6) 0.1754(6) 0.4149(4) 0.120(2) Uani 1 1 d U . .
H1SA H 0.5590 0.1733 0.3943 0.144 Uiso 1 1 calc R . .
C2S C 0.6510(5) 0.1743(5) 0.3686(3) 0.113(3) Uani 1 1 d U . .
H2SA H 0.6169 0.1764 0.3494 0.169 Uiso 1 1 calc R . .
H2SB H 0.6736 0.1439 0.3618 0.169 Uiso 1 1 calc R . .
H2SC H 0.6703 0.2105 0.3694 0.169 Uiso 1 1 calc R . .
C3S C 0.6865(5) 0.1584(6) 0.4368(4) 0.126(3) Uani 1 1 d U . .
H3SA H 0.7191 0.1499 0.4272 0.189 Uiso 1 1 calc R . .
H3SB H 0.6799 0.1278 0.4539 0.189 Uiso 1 1 calc R . .
H3SC H 0.6915 0.1942 0.4511 0.189 Uiso 1 1 calc R . .
N2S N 0.5892(3) 0.9112(3) 0.2278(2) 0.0759(16) Uani 1 1 d U . .
O2S O 0.5939(3) 0.8538(3) 0.17838(19) 0.099(2) Uani 1 1 d U . .
C4S C 0.6085(4) 0.8941(4) 0.1988(3) 0.0864(19) Uani 1 1 d U H .
H4SA H 0.6374 0.9158 0.1931 0.104 Uiso 1 1 calc R . .
C5S C 0.5449(4) 0.8800(4) 0.2388(3) 0.088(2) Uani 1 1 d U H .
H5SA H 0.5265 0.8566 0.2172 0.132 Uiso 1 1 calc R . .
H5SB H 0.5190 0.9069 0.2458 0.132 Uiso 1 1 calc R . .
H5SC H 0.5595 0.8556 0.2610 0.132 Uiso 1 1 calc R . .
C6S C 0.6026(9) 0.9655(8) 0.2478(5) 0.087(3) Uani 0.67(3) 1 d PU H 1
H6SA H 0.5732 0.9927 0.2389 0.130 Uiso 0.67(3) 1 calc PR H 1
H6SB H 0.6364 0.9802 0.2424 0.130 Uiso 0.67(3) 1 calc PR H 1
H6SC H 0.6071 0.9597 0.2756 0.130 Uiso 0.67(3) 1 calc PR H 1
C6S' C 0.6302(18) 0.9454(16) 0.2591(10) 0.085(4) Uani 0.33(3) 1 d PU H 2
H6SD H 0.6614 0.9214 0.2699 0.128 Uiso 0.33(3) 1 calc PR H 2
H6SE H 0.6122 0.9570 0.2797 0.128 Uiso 0.33(3) 1 calc PR H 2
H6SF H 0.6424 0.9791 0.2473 0.128 Uiso 0.33(3) 1 calc PR H 2
N3S N 0.8248(4) 0.6767(5) 0.1031(3) 0.108(2) Uani 1 1 d U . .
O3S O 0.8200(4) 0.7664(4) 0.1224(3) 0.138(3) Uani 1 1 d U . .
C7S C 0.8176(6) 0.7327(7) 0.1029(4) 0.124(3) Uani 1 1 d U . .
H7SA H 0.8070 0.7461 0.0772 0.149 Uiso 1 1 calc R . .
C8S C 0.8127(6) 0.6558(6) 0.0643(4) 0.128(3) Uani 1 1 d U . .
H8SA H 0.8021 0.6875 0.0464 0.191 Uiso 1 1 calc R . .
H8SB H 0.7828 0.6284 0.0612 0.191 Uiso 1 1 calc R . .
H8SC H 0.8448 0.6372 0.0587 0.191 Uiso 1 1 calc R . .
C9S C 0.8411(5) 0.6392(6) 0.1330(4) 0.127(3) Uani 1 1 d U . .
H9SA H 0.8475 0.6597 0.1574 0.190 Uiso 1 1 calc R . .
H9SB H 0.8747 0.6205 0.1301 0.190 Uiso 1 1 calc R . .
H9SC H 0.8129 0.6106 0.1325 0.190 Uiso 1 1 calc R . .
N4S N 1.0199(6) 0.6964(5) 0.0965(4) 0.149(3) Uani 1 1 d U . .
O4S O 0.9329(4) 0.7260(5) 0.0862(3) 0.164(3) Uani 1 1 d DU . .
C10S C 0.9663(7) 0.7029(7) 0.0724(5) 0.160(3) Uani 1 1 d DU . .
H10G H 0.9580 0.6894 0.0467 0.192 Uiso 1 1 calc R . .
C11S C 1.0507(6) 0.7023(7) 0.1291(5) 0.151(4) Uani 1 1 d U . .
H11J H 1.0288 0.7085 0.1484 0.227 Uiso 1 1 calc R . .
H11O H 1.0745 0.7350 0.1288 0.227 Uiso 1 1 calc R . .
H11P H 1.0726 0.6680 0.1357 0.227 Uiso 1 1 calc R . .
C12S C 1.0442(7) 0.6867(7) 0.0637(5) 0.165(4) Uani 1 1 d U . .
H12H H 1.0835 0.6817 0.0726 0.248 Uiso 1 1 calc R . .
H12I H 1.0372 0.7194 0.0463 0.248 Uiso 1 1 calc R . .
H12J H 1.0286 0.6525 0.0500 0.248 Uiso 1 1 calc R . .
N5S N 0.4541(4) 0.1347(5) 0.4111(3) 0.128(2) Uani 1 1 d U . .
O5S O 0.4261(3) 0.2225(3) 0.3843(2) 0.111(2) Uani 1 1 d U . .
C13S C 0.4436(5) 0.1911(6) 0.4134(4) 0.123(3) Uani 1 1 d U . .
H13B H 0.4497 0.2080 0.4382 0.147 Uiso 1 1 calc R . .
C14S C 0.4474(6) 0.1103(6) 0.3722(4) 0.142(3) Uani 1 1 d U . .
H14B H 0.4339 0.1395 0.3530 0.213 Uiso 1 1 calc R . .
H14C H 0.4215 0.0788 0.3693 0.213 Uiso 1 1 calc R . .
H14D H 0.4825 0.0963 0.3686 0.213 Uiso 1 1 calc R . .
C15S C 0.4749(6) 0.1025(6) 0.4481(5) 0.157(4) Uani 1 1 d U . .
H15B H 0.4759 0.1279 0.4701 0.235 Uiso 1 1 calc R . .
H15C H 0.5114 0.0884 0.4485 0.235 Uiso 1 1 calc R . .
H15D H 0.4507 0.0705 0.4497 0.235 Uiso 1 1 calc R . .
O6S O 0.5089(5) 0.2971(5) 0.4930(3) 0.173(3) Uani 1 1 d DU . .
C17S C 0.5433(6) 0.2081(7) 0.5750(5) 0.158(3) Uani 1 1 d U . .
H17B H 0.5350 0.2068 0.6007 0.237 Uiso 0.50 1 calc PR I 1
H17C H 0.5826 0.2108 0.5775 0.237 Uiso 0.50 1 calc PR I 1
H17D H 0.5298 0.1736 0.5608 0.237 Uiso 0.50 1 calc PR I 1
H17E H 0.5158 0.1810 0.5793 0.237 Uiso 0.50 1 d PR I 2
H17F H 0.5478 0.2378 0.5947 0.237 Uiso 0.50 1 d PR I 2
H17G H 0.5778 0.1884 0.5766 0.237 Uiso 0.50 1 d PR I 2
N6S N 0.5167(13) 0.2582(13) 0.5540(9) 0.159(3) Uani 0.50 1 d PDU J 1
C16S C 0.5259(14) 0.2636(18) 0.5176(9) 0.162(3) Uani 0.50 1 d PDU J 1
H16B H 0.5497 0.2361 0.5110 0.195 Uiso 0.50 1 calc PR J 1
C18S C 0.4839(14) 0.2899(14) 0.5700(10) 0.163(5) Uani 0.50 1 d PU J 1
H18B H 0.4694 0.3211 0.5527 0.245 Uiso 0.50 1 calc PR J 1
H18C H 0.5042 0.3053 0.5945 0.245 Uiso 0.50 1 calc PR J 1
H18D H 0.4539 0.2665 0.5747 0.245 Uiso 0.50 1 calc PR J 1
N6T N 0.5284(12) 0.2311(11) 0.5422(9) 0.160(3) Uani 0.50 1 d PDU J 2
C16T C 0.5454(10) 0.2711(14) 0.5158(10) 0.164(3) Uani 0.50 1 d PDU J 2
H16C H 0.5826 0.2771 0.5159 0.197 Uiso 0.50 1 calc PR J 2
C18T C 0.5332(13) 0.1791(13) 0.5186(9) 0.164(5) Uani 0.50 1 d PDU J 2
H18E H 0.5229 0.1456 0.5316 0.246 Uiso 0.50 1 calc PR J 2
H18F H 0.5707 0.1752 0.5157 0.246 Uiso 0.50 1 calc PR J 2
H18G H 0.5091 0.1829 0.4932 0.246 Uiso 0.50 1 calc PR J 2
N7S N 0.8418(5) 0.1344(5) 0.5233(4) 0.132(2) Uani 1 1 d U K .
O7S O 0.8120(7) 0.0753(7) 0.4715(5) 0.155(4) Uani 0.60 1 d PDU K 1
O7T O 0.8846(11) 0.1009(11) 0.4870(8) 0.149(5) Uani 0.40 1 d PU K 2
C19S C 0.7998(7) 0.1076(6) 0.4980(4) 0.145(3) Uani 1 1 d DU . .
H19F H 0.7632 0.1127 0.5000 0.174 Uiso 0.60 1 calc PR K 1
H19G H 0.8132 0.0928 0.4761 0.217 Uiso 0.40 1 calc PR K 2
H19H H 0.7706 0.1349 0.4888 0.217 Uiso 0.40 1 calc PR K 2
H19J H 0.7859 0.0763 0.5112 0.217 Uiso 0.40 1 calc PR K 2
C20S C 0.8330(6) 0.1586(6) 0.5569(4) 0.143(3) Uani 1 1 d U . .
H20A H 0.8669 0.1754 0.5713 0.215 Uiso 1 1 calc R K .
H20B H 0.8207 0.1294 0.5727 0.215 Uiso 1 1 calc R . .
H20C H 0.8053 0.1882 0.5506 0.215 Uiso 1 1 calc R . .
C21S C 0.8937(6) 0.1281(6) 0.5154(4) 0.137(3) Uani 1 1 d U . .
H19C H 0.8906 0.1099 0.4903 0.205 Uiso 0.60 1 calc PR K 1
H19D H 0.9161 0.1046 0.5354 0.205 Uiso 0.60 1 calc PR K 1
H19E H 0.9105 0.1655 0.5151 0.205 Uiso 0.60 1 calc PR K 1
H19B H 0.9274 0.1422 0.5294 0.164 Uiso 0.40 1 calc PR K 2
O8S O 1.0664(5) 0.4586(5) 0.4603(3) 0.178(3) Uani 1 1 d U . .
N8S N 1.0097(7) 0.5336(7) 0.4469(4) 0.180(3) Uani 1 1 d U . .
C22S C 1.0677(8) 0.5069(9) 0.4518(5) 0.185(4) Uani 1 1 d U . .
H22B H 1.0991 0.5266 0.4484 0.223 Uiso 1 1 calc R . .
C23S C 1.0152(8) 0.5969(8) 0.4412(6) 0.202(5) Uani 1 1 d U . .
H23B H 0.9795 0.6149 0.4381 0.302 Uiso 1 1 calc R . .
H23C H 1.0296 0.6036 0.4181 0.302 Uiso 1 1 calc R . .
H23D H 1.0400 0.6130 0.4637 0.302 Uiso 1 1 calc R . .
C24S C 0.9611(7) 0.5102(8) 0.4277(5) 0.184(4) Uani 1 1 d U . .
H24B H 0.9312 0.5356 0.4300 0.276 Uiso 1 1 calc R . .
H24C H 0.9559 0.4733 0.4391 0.276 Uiso 1 1 calc R . .
H24D H 0.9618 0.5052 0.4005 0.276 Uiso 1 1 calc R . .
O9S O 0.6205(6) 0.0682(6) 0.0093(4) 0.229(4) Uani 1 1 d DU . .
N9S N 0.6544(8) 0.0167(8) -0.0383(5) 0.219(4) Uani 1 1 d DU . .
C25S C 0.6091(7) 0.0542(10) -0.0260(5) 0.222(4) Uani 1 1 d DU . .
H25B H 0.5766 0.0652 -0.0433 0.267 Uiso 1 1 calc R . .
C26S C 0.6514(8) 0.0064(9) -0.0748(6) 0.206(5) Uani 1 1 d U . .
H26B H 0.6823 -0.0171 -0.0776 0.309 Uiso 1 1 calc R . .
H26C H 0.6522 0.0422 -0.0886 0.309 Uiso 1 1 calc R . .
H26D H 0.6176 -0.0138 -0.0854 0.309 Uiso 1 1 calc R . .
C27S C 0.7038(7) 0.0363(10) -0.0098(7) 0.241(5) Uani 1 1 d DU . .
H27B H 0.7357 0.0157 -0.0142 0.361 Uiso 1 1 calc R . .
H27C H 0.6992 0.0289 0.0164 0.361 Uiso 1 1 calc R . .
H27D H 0.7089 0.0771 -0.0131 0.361 Uiso 1 1 calc R . .
N10S N 0.9137(9) -0.0933(9) 0.2576(7) 0.243(5) Uani 1 1 d U . .
O10S O 0.8363(8) -0.1210(8) 0.2159(5) 0.282(6) Uani 1 1 d DU . .
C28S C 0.8782(9) -0.0901(9) 0.2209(7) 0.253(5) Uani 1 1 d DU . .
H28B H 0.8855 -0.0662 0.2012 0.304 Uiso 1 1 calc R . .
C29S C 0.9567(10) -0.0644(10) 0.2529(7) 0.248(6) Uani 1 1 d U . .
H29A H 0.9452 -0.0326 0.2353 0.373 Uiso 1 1 calc R . .
H29B H 0.9807 -0.0893 0.2422 0.373 Uiso 1 1 calc R . .
H29C H 0.9762 -0.0498 0.2779 0.373 Uiso 1 1 calc R . .
C30S C 0.9053(9) -0.1415(10) 0.2799(6) 0.253(6) Uani 1 1 d DU . .
H30A H 0.9323 -0.1415 0.3042 0.380 Uiso 1 1 calc R . .
H30B H 0.9090 -0.1762 0.2656 0.380 Uiso 1 1 calc R . .
H30C H 0.8689 -0.1398 0.2852 0.380 Uiso 1 1 calc R . .
N11S N 0.7635(10) 0.0552(11) 0.1876(7) 0.202(5) Uani 0.70 1 d PU . .
O11S O 0.7110(9) -0.0021(9) 0.2166(6) 0.225(5) Uani 0.70 1 d PU . .
C31S C 0.7524(12) -0.0060(13) 0.1985(8) 0.208(5) Uani 0.70 1 d PDU . .
H31B H 0.7707 -0.0395 0.1934 0.250 Uiso 0.70 1 calc PR . .
C32S C 0.7487(11) 0.1116(11) 0.1932(7) 0.187(6) Uani 0.70 1 d PU . .
H32B H 0.7659 0.1370 0.1776 0.280 Uiso 0.70 1 calc PR . .
H32C H 0.7606 0.1217 0.2204 0.280 Uiso 0.70 1 calc PR . .
H32D H 0.7092 0.1155 0.1855 0.280 Uiso 0.70 1 calc PR . .
C33S C 0.8040(11) 0.0477(11) 0.1620(8) 0.209(6) Uani 0.70 1 d PDU . .
H33B H 0.8122 0.0847 0.1521 0.314 Uiso 0.70 1 calc PR . .
H33C H 0.7885 0.0227 0.1405 0.314 Uiso 0.70 1 calc PR . .
H33D H 0.8374 0.0309 0.1770 0.314 Uiso 0.70 1 calc PR . .
N12S N 0.7291(8) 0.7811(9) 0.3141(6) 0.179(4) Uani 0.80 1 d PU L .
O12S O 0.7114(11) 0.8062(11) 0.3823(8) 0.199(5) Uani 0.50 1 d PU L 1
O12T O 0.7228(16) 0.8273(16) 0.2592(12) 0.181(6) Uani 0.30 1 d PU L 2
C34S C 0.7158(10) 0.7904(9) 0.3485(7) 0.187(4) Uani 0.80 1 d PDU . .
H34B H 0.6859 0.7649 0.3444 0.225 Uiso 0.50 1 calc PR L 1
H34C H 0.7293 0.7590 0.3660 0.281 Uiso 0.30 1 calc PR L 2
H34D H 0.6763 0.7928 0.3449 0.281 Uiso 0.30 1 calc PR L 2
H34E H 0.7322 0.8260 0.3595 0.281 Uiso 0.30 1 calc PR L 2
C35S C 0.7514(8) 0.7237(8) 0.3097(6) 0.167(5) Uani 0.80 1 d PDU . .
H35B H 0.7614 0.7209 0.2847 0.251 Uiso 0.80 1 calc PR L .
H35C H 0.7239 0.6950 0.3114 0.251 Uiso 0.80 1 calc PR . .
H35D H 0.7835 0.7173 0.3302 0.251 Uiso 0.80 1 calc PR . .
C36S C 0.7093(10) 0.8245(10) 0.2936(7) 0.181(4) Uani 0.80 1 d PU . .
H36C H 0.7185 0.8220 0.2682 0.272 Uiso 0.50 1 calc PR L 1
H36D H 0.7247 0.8594 0.3065 0.272 Uiso 0.50 1 calc PR L 1
H36E H 0.6698 0.8250 0.2905 0.272 Uiso 0.50 1 calc PR L 1
H36B H 0.6871 0.8521 0.3021 0.217 Uiso 0.30 1 calc PR L 2
N13S N 0.9500(9) 0.7947(10) 0.4334(8) 0.251(5) Uani 1 1 d U M .
O13S O 0.8897(11) 0.8343(11) 0.3895(7) 0.263(6) Uani 0.70 1 d PU M 1
O13T O 1.004(2) 0.730(3) 0.4310(18) 0.251(7) Uani 0.30 1 d PU M 2
C37S C 0.9284(11) 0.7917(11) 0.4017(7) 0.250(5) Uani 1 1 d DU . .
H37B H 0.9359 0.7627 0.3851 0.301 Uiso 0.70 1 calc PR M 1
H37C H 0.9422 0.7589 0.3899 0.376 Uiso 0.30 1 calc PR M 2
H37D H 0.9350 0.8263 0.3883 0.376 Uiso 0.30 1 calc PR M 2
H37E H 0.8893 0.7872 0.3999 0.376 Uiso 0.30 1 calc PR M 2
C38S C 0.9901(11) 0.7501(11) 0.4523(8) 0.251(5) Uani 1 1 d U . .
H38C H 1.0038 0.7600 0.4794 0.377 Uiso 0.70 1 calc PR M 1
H38D H 1.0203 0.7482 0.4392 0.377 Uiso 0.70 1 calc PR M 1
H38E H 0.9720 0.7131 0.4507 0.377 Uiso 0.70 1 calc PR M 1
H38B H 1.0002 0.7422 0.4791 0.301 Uiso 0.30 1 calc PR M 2
C39S C 0.9461(10) 0.8333(11) 0.4641(6) 0.264(6) Uani 1 1 d DU . .
H39A H 0.9209 0.8640 0.4541 0.395 Uiso 1 1 calc R M .
H39B H 0.9820 0.8493 0.4750 0.395 Uiso 1 1 calc R . .
H39C H 0.9329 0.8129 0.4843 0.395 Uiso 1 1 calc R . .
N14S N 0.7564(10) 0.8586(10) 0.4435(9) 0.212(7) Uani 0.50 1 d PDU N 1
O14S O 0.6777(11) 0.8038(11) 0.4242(8) 0.207(7) Uani 0.50 1 d PDU N 1
C40S C 0.7024(10) 0.8462(13) 0.4405(11) 0.212(7) Uani 0.50 1 d PDU N 1
H40A H 0.6818 0.8724 0.4519 0.255 Uiso 0.50 1 calc PR N 1
C41S C 0.7803(13) 0.9068(12) 0.4629(11) 0.209(8) Uani 0.50 1 d PDU N 1
H41B H 0.7519 0.9330 0.4670 0.314 Uiso 0.50 1 calc PR N 1
H41C H 0.8031 0.9255 0.4476 0.314 Uiso 0.50 1 calc PR N 1
H41D H 0.8026 0.8956 0.4879 0.314 Uiso 0.50 1 calc PR N 1
C42S C 0.7910(13) 0.8160(13) 0.4345(11) 0.219(8) Uani 0.50 1 d PDU N 1
H42B H 0.7692 0.7857 0.4200 0.328 Uiso 0.50 1 calc PR N 1
H42C H 0.8130 0.8004 0.4584 0.328 Uiso 0.50 1 calc PR N 1
H42D H 0.8148 0.8324 0.4190 0.328 Uiso 0.50 1 calc PR N 1
O1W O 0.6438(16) 0.6962(16) -0.0281(11) 0.235(15) Uani 0.40 1 d PU . .
O2W O 0.7960(13) 0.0116(14) 0.0705(9) 0.197(12) Uani 0.40 1 d PU . .
O3W O 0.9247(9) -0.0281(10) 0.3063(6) 0.180(8) Uani 0.50 1 d PU . .
O4W O 0.7225(12) 0.0504(12) 0.0952(8) 0.179(10) Uani 0.40 1 d PU . .
O5W O 0.8946(11) 0.8961(11) 0.5017(7) 0.201(9) Uani 0.50 1 d PU . .
O6W O 0.7705(14) 0.8754(13) 0.1686(9) 0.149(11) Uani 0.30 1 d PU . .
O7W O 0.8279(15) 0.9208(16) 0.4679(10) 0.220(14) Uani 0.40 1 d PU O 2
O8W O 0.6421(16) -0.1049(16) 0.0912(11) 0.243(15) Uani 0.40 1 d PU . .
O9W O 0.6603(15) -0.0967(15) -0.0159(10) 0.225(14) Uani 0.40 1 d PU . .
O10W O 0.4952(18) 0.4287(18) 0.5509(13) 0.203(16) Uani 0.30 1 d PU . .

loop_
_atom_site_aniso_label
_atom_site_aniso_U_11
_atom_site_aniso_U_22
_atom_site_aniso_U_33
_atom_site_aniso_U_23
_atom_site_aniso_U_13
_atom_site_aniso_U_12
Fe1 0.0392(6) 0.0637(7) 0.0420(5) -0.0024(5) 0.0104(4) 0.0000(5)
Fe2 0.0374(5) 0.0574(6) 0.0241(4) 0.0011(4) -0.0007(4) 0.0028(4)
Fe3 0.0360(5) 0.0523(6) 0.0359(5) -0.0007(4) -0.0005(4) 0.0028(4)
Fe4 0.0340(5) 0.0481(6) 0.0318(5) -0.0038(4) 0.0030(4) -0.0017(4)
Co1 0.0398(5) 0.0538(6) 0.0365(5) 0.0035(4) 0.0051(4) 0.0031(4)
Co2 0.0409(5) 0.0633(6) 0.0292(5) -0.0072(4) 0.0053(4) 0.0001(4)
Co3 0.0340(5) 0.0477(5) 0.0250(4) 0.0036(4) 0.0020(3) -0.0022(4)
Co4 0.0314(5) 0.0584(6) 0.0412(5) -0.0067(4) 0.0018(4) 0.0029(4)
B1 0.051(6) 0.096(8) 0.061(6) -0.011(5) 0.031(5) -0.015(5)
B2 0.046(5) 0.064(5) 0.034(4) 0.006(4) -0.005(3) 0.009(4)
B3 0.059(6) 0.053(6) 0.075(6) 0.003(5) -0.002(5) 0.016(5)
B4 0.047(5) 0.055(5) 0.038(4) -0.014(4) 0.006(3) -0.010(4)
O1 0.116(8) 0.094(8) 0.139(9) 0.020(7) 0.050(7) 0.000(7)
O1' 0.152(10) 0.131(9) 0.146(10) 0.016(8) 0.040(8) 0.002(8)
O2 0.110(5) 0.132(5) 0.081(4) -0.039(4) 0.007(4) 0.004(4)
O3 0.103(5) 0.089(4) 0.075(4) -0.010(3) 0.051(4) -0.011(4)
O4 0.053(4) 0.176(8) 0.158(8) -0.009(6) -0.020(5) 0.003(5)
Cl1 0.0936(19) 0.124(2) 0.0402(11) 0.0189(12) 0.0058(11) 0.0195(17)
O5 0.083(4) 0.111(5) 0.035(3) 0.010(3) -0.001(3) -0.001(4)
O6 0.097(10) 0.165(17) 0.070(7) 0.013(11) 0.002(7) -0.005(11)
O7 0.078(6) 0.143(9) 0.034(4) 0.015(5) -0.024(4) -0.032(6)
O8 0.141(12) 0.084(8) 0.068(6) -0.012(6) -0.013(8) -0.003(8)
O6' 0.079(10) 0.084(12) 0.061(9) -0.001(8) 0.018(7) 0.005(9)
O7' 0.108(14) 0.140(14) 0.065(10) 0.026(12) -0.022(11) -0.004(12)
O8' 0.120(15) 0.103(13) 0.060(11) 0.021(10) 0.007(11) -0.029(13)
Cl2 0.0597(12) 0.0667(12) 0.0477(10) 0.0009(9) 0.0104(9) 0.0070(10)
O9 0.067(4) 0.089(4) 0.051(3) 0.004(3) 0.011(3) 0.002(3)
O10 0.069(4) 0.067(4) 0.075(4) -0.017(3) 0.002(3) 0.003(3)
O11 0.088(11) 0.067(7) 0.053(6) -0.009(5) -0.008(8) -0.009(9)
O12 0.040(5) 0.081(10) 0.054(6) 0.004(6) 0.014(4) -0.008(6)
O11' 0.068(15) 0.040(9) 0.078(12) -0.019(8) -0.013(11) 0.005(11)
O12' 0.056(9) 0.090(13) 0.057(9) 0.003(9) 0.014(7) -0.008(9)
Cl3 0.0789(17) 0.125(2) 0.0650(14) -0.0094(14) 0.0217(12) 0.0234(16)
O13 0.128(8) 0.137(7) 0.121(7) 0.001(6) 0.047(6) 0.047(6)
O14 0.046(5) 0.122(8) 0.113(7) -0.028(6) 0.023(5) -0.024(5)
O13' 0.139(12) 0.138(11) 0.123(11) -0.018(8) 0.043(9) 0.015(9)
O14' 0.089(10) 0.121(10) 0.096(10) 0.011(8) 0.023(8) 0.006(8)
O15 0.095(5) 0.146(6) 0.111(5) -0.044(5) 0.054(4) -0.009(5)
O16 0.067(4) 0.134(6) 0.065(4) -0.004(4) 0.020(3) 0.024(4)
Cl4 0.0696(14) 0.0910(16) 0.0506(11) 0.0166(11) 0.0064(10) -0.0054(12)
O17 0.071(4) 0.079(4) 0.049(3) 0.015(3) 0.002(3) -0.001(3)
O18 0.075(4) 0.113(5) 0.101(5) 0.056(4) 0.004(4) -0.012(4)
O19 0.076(6) 0.090(8) 0.089(7) 0.026(6) 0.008(5) 0.034(6)
O20 0.108(8) 0.084(6) 0.067(6) 0.016(5) 0.009(6) -0.026(6)
O19' 0.078(10) 0.113(13) 0.076(10) 0.020(10) -0.007(8) -0.006(11)
O20' 0.143(17) 0.086(11) 0.076(11) 0.023(9) 0.048(12) -0.021(13)
N11 0.042(3) 0.069(4) 0.055(4) -0.002(3) 0.012(3) 0.000(3)
N21 0.057(4) 0.075(5) 0.069(4) -0.010(4) 0.038(3) 0.004(3)
N31 0.047(4) 0.069(4) 0.037(3) -0.003(3) 0.007(3) -0.010(3)
N41 0.060(4) 0.068(4) 0.050(4) -0.008(3) 0.016(3) -0.016(3)
N51 0.040(3) 0.067(4) 0.045(3) -0.006(3) 0.009(3) -0.006(3)
N61 0.049(4) 0.074(4) 0.056(4) -0.006(3) 0.015(3) -0.018(3)
N91 0.039(3) 0.072(4) 0.042(3) -0.002(3) 0.005(3) 0.001(3)
N101 0.046(4) 0.064(4) 0.041(3) -0.002(3) 0.008(3) -0.004(3)
N111 0.028(3) 0.066(4) 0.054(4) -0.004(3) 0.006(3) 0.005(3)
C11 0.072(6) 0.078(7) 0.093(7) -0.002(5) 0.032(5) 0.007(5)
C21 0.105(9) 0.111(10) 0.176(13) -0.014(9) 0.064(9) 0.042(8)
C31 0.112(9) 0.118(10) 0.121(9) -0.001(8) 0.070(8) 0.006(8)
C41 0.052(5) 0.064(5) 0.062(5) -0.008(4) -0.001(4) -0.002(4)
C51 0.092(7) 0.096(7) 0.043(5) -0.002(4) -0.005(4) -0.019(6)
C61 0.099(6) 0.088(6) 0.050(5) -0.004(4) 0.016(4) -0.022(5)
C71 0.050(5) 0.089(6) 0.054(5) -0.004(4) 0.005(4) 0.006(4)
C81 0.061(6) 0.097(7) 0.090(7) -0.015(5) 0.004(5) -0.035(5)
C91 0.071(6) 0.130(9) 0.070(6) -0.028(6) 0.019(5) -0.035(6)
N71 0.090(4) 0.116(5) 0.086(4) 0.003(4) 0.041(4) -0.018(4)
N81 0.108(5) 0.138(5) 0.099(5) 0.009(4) 0.033(4) -0.020(5)
C101 0.113(5) 0.140(5) 0.103(5) 0.012(5) 0.039(4) -0.019(5)
C111 0.100(5) 0.134(6) 0.093(6) 0.012(6) 0.051(5) -0.017(6)
C121 0.089(5) 0.123(6) 0.088(5) 0.005(5) 0.047(4) -0.016(5)
N7A 0.090(5) 0.119(5) 0.085(4) -0.001(4) 0.041(4) -0.014(4)
N8A 0.114(5) 0.133(5) 0.106(5) 0.002(4) 0.039(4) -0.016(4)
C10A 0.116(5) 0.139(5) 0.103(5) 0.008(5) 0.043(4) -0.020(5)
C11A 0.109(6) 0.139(6) 0.098(6) 0.013(5) 0.055(5) -0.012(6)
C12A 0.100(6) 0.131(6) 0.097(6) 0.001(5) 0.050(5) -0.014(5)
C131 0.043(4) 0.055(4) 0.040(4) 0.001(3) 0.003(3) -0.005(4)
C141 0.047(4) 0.077(5) 0.038(4) 0.005(4) 0.016(3) 0.013(4)
C151 0.035(4) 0.065(5) 0.044(4) -0.006(4) 0.012(3) 0.003(3)
N12 0.035(3) 0.061(4) 0.028(3) 0.003(2) -0.003(2) 0.001(3)
N22 0.037(3) 0.057(4) 0.034(3) 0.004(3) -0.005(2) 0.002(3)
N32 0.046(3) 0.068(4) 0.033(3) 0.004(3) -0.001(3) 0.008(3)
N42 0.048(4) 0.077(4) 0.032(3) 0.002(3) -0.007(3) 0.006(3)
N52 0.045(3) 0.055(4) 0.032(3) 0.001(2) -0.003(2) 0.004(3)
N62 0.045(3) 0.059(4) 0.044(3) -0.003(3) -0.009(3) 0.001(3)
N92 0.044(3) 0.069(4) 0.029(3) 0.004(3) 0.003(2) 0.007(3)
N102 0.048(4) 0.066(4) 0.028(3) -0.004(3) -0.002(2) 0.003(3)
N112 0.034(3) 0.062(4) 0.029(3) 0.004(3) 0.003(2) -0.001(3)
C12 0.045(4) 0.054(4) 0.038(4) -0.006(3) 0.006(3) -0.010(3)
C22 0.053(5) 0.058(5) 0.055(4) -0.005(4) 0.010(4) 0.008(4)
C32 0.047(4) 0.062(5) 0.047(4) -0.001(3) 0.005(3) 0.015(4)
C42 0.060(5) 0.088(6) 0.027(3) 0.005(3) 0.007(3) 0.014(4)
C52 0.081(6) 0.129(8) 0.037(4) 0.016(5) 0.012(4) 0.036(6)
C62 0.079(6) 0.109(7) 0.033(4) 0.008(4) -0.009(4) 0.025(5)
C72 0.068(5) 0.055(5) 0.045(4) 0.003(3) 0.001(4) 0.010(4)
C82 0.063(5) 0.063(5) 0.081(6) -0.001(4) -0.005(4) -0.014(4)
C92 0.055(5) 0.056(5) 0.078(6) 0.010(4) -0.017(4) -0.006(4)
N72 0.043(4) 0.074(4) 0.042(3) 0.008(3) -0.010(3) 0.001(3)
N82 0.050(4) 0.151(8) 0.061(4) 0.017(5) -0.003(4) 0.012(5)
C102 0.036(4) 0.127(8) 0.068(5) 0.023(5) -0.010(4) -0.007(5)
C112 0.086(6) 0.110(7) 0.094(6) -0.006(6) -0.013(5) 0.010(5)
C122 0.058(6) 0.161(10) 0.057(5) 0.012(6) -0.002(4) 0.004(6)
C132 0.042(4) 0.061(5) 0.022(3) 0.001(3) 0.001(3) 0.007(4)
C142 0.045(4) 0.064(5) 0.029(3) 0.004(3) 0.004(3) -0.002(4)
C152 0.034(4) 0.056(4) 0.037(4) -0.006(3) 0.005(3) -0.005(3)
N13 0.047(3) 0.061(4) 0.043(3) 0.005(3) -0.005(3) 0.006(3)
N23 0.053(4) 0.062(4) 0.056(4) 0.019(3) 0.002(3) 0.006(3)
N33 0.048(4) 0.046(4) 0.053(3) 0.002(3) 0.008(3) 0.001(3)
N43 0.054(4) 0.046(4) 0.068(4) 0.002(3) 0.010(3) 0.002(3)
N53 0.041(3) 0.057(4) 0.052(3) -0.005(3) -0.004(3) 0.002(3)
N63 0.039(4) 0.061(4) 0.079(5) -0.003(3) -0.001(3) 0.010(3)
N73 0.091(6) 0.071(5) 0.104(6) 0.028(5) 0.005(5) 0.027(5)
N83 0.174(8) 0.130(7) 0.164(8) 0.016(7) 0.001(7) 0.019(7)
N93 0.037(3) 0.055(4) 0.038(3) -0.008(3) 0.006(2) 0.001(3)
N103 0.041(3) 0.058(4) 0.027(3) 0.002(2) 0.002(2) -0.003(3)
N113 0.035(3) 0.068(4) 0.040(3) -0.003(3) -0.001(2) 0.010(3)
C13 0.056(5) 0.082(6) 0.035(4) 0.007(4) 0.003(3) -0.002(4)
C23 0.077(6) 0.120(8) 0.041(5) 0.029(5) -0.002(4) -0.010(6)
C33 0.089(7) 0.074(6) 0.063(6) 0.018(5) 0.002(5) 0.006(5)
C43 0.035(4) 0.063(5) 0.054(4) -0.012(4) 0.000(3) -0.003(3)
C53 0.045(5) 0.067(6) 0.082(6) -0.012(4) 0.000(4) -0.008(4)
C63 0.074(6) 0.050(5) 0.087(6) 0.000(4) 0.013(5) -0.016(4)
C73 0.040(4) 0.068(5) 0.065(5) -0.015(4) 0.006(4) 0.005(4)
C83 0.047(5) 0.082(6) 0.102(7) -0.021(5) 0.017(5) 0.011(5)
C93 0.052(5) 0.072(6) 0.108(8) -0.013(5) 0.008(5) 0.016(5)
C103 0.165(9) 0.106(8) 0.155(9) 0.013(7) -0.005(7) 0.029(7)
C113 0.142(12) 0.064(8) 0.236(19) 0.013(10) 0.047(12) 0.030(8)
C123 0.090(7) 0.063(6) 0.139(10) -0.006(7) 0.024(7) 0.005(6)
C133 0.037(4) 0.048(4) 0.035(4) -0.009(3) 0.004(3) 0.000(3)
C143 0.038(4) 0.050(4) 0.031(3) 0.001(3) 0.000(3) 0.001(3)
C153 0.030(4) 0.066(5) 0.036(4) -0.006(3) 0.000(3) 0.002(3)
N14 0.032(3) 0.056(4) 0.046(3) -0.008(3) 0.005(2) -0.005(3)
N24 0.042(3) 0.053(4) 0.044(3) -0.010(3) 0.004(3) -0.010(3)
N34 0.042(3) 0.058(4) 0.036(3) -0.011(3) 0.007(2) -0.007(3)
N44 0.050(3) 0.058(4) 0.035(3) -0.008(3) 0.000(2) -0.004(3)
N54 0.041(3) 0.049(3) 0.031(3) -0.008(2) 0.007(2) -0.007(3)
N64 0.044(3) 0.054(4) 0.041(3) -0.010(3) 0.008(2) -0.003(3)
N94 0.039(3) 0.057(4) 0.039(3) -0.004(3) 0.007(2) 0.001(3)
N104 0.040(3) 0.048(3) 0.032(3) 0.000(2) 0.002(2) -0.002(3)
N114 0.043(3) 0.054(4) 0.038(3) -0.001(3) 0.002(3) 0.002(3)
C14 0.052(5) 0.073(5) 0.061(5) -0.006(4) 0.030(4) -0.013(4)
C24 0.077(6) 0.082(6) 0.095(7) -0.021(5) 0.041(5) -0.042(5)
C34 0.062(5) 0.069(5) 0.077(6) -0.021(4) 0.020(4) -0.024(4)
C44 0.077(6) 0.055(5) 0.046(4) 0.010(4) -0.001(4) -0.006(4)
C54 0.130(7) 0.076(5) 0.039(4) 0.002(4) -0.004(4) 0.006(5)
C64 0.121(8) 0.089(7) 0.023(4) -0.009(4) -0.009(4) 0.010(6)
C74 0.039(4) 0.063(5) 0.046(4) -0.001(3) 0.006(3) -0.001(3)
C84 0.041(4) 0.103(7) 0.077(6) -0.027(5) 0.006(4) 0.021(4)
C94 0.058(5) 0.083(6) 0.072(5) -0.027(5) 0.017(4) 0.018(4)
N74 0.066(4) 0.070(4) 0.056(4) -0.016(4) 0.008(3) -0.001(4)
N84 0.081(4) 0.080(5) 0.065(4) -0.023(4) 0.016(4) -0.005(4)
C104 0.091(6) 0.074(6) 0.062(5) -0.030(5) 0.016(5) 0.001(5)
C114 0.082(4) 0.065(5) 0.063(4) -0.015(4) 0.003(4) -0.002(4)
C124 0.066(4) 0.059(5) 0.056(4) -0.013(4) 0.000(4) 0.000(4)
N7B 0.063(4) 0.071(4) 0.053(4) -0.015(4) 0.008(3) -0.001(4)
N8B 0.074(4) 0.078(4) 0.067(4) -0.015(4) 0.004(4) -0.002(4)
C10B 0.084(5) 0.075(5) 0.064(5) -0.013(4) 0.001(4) 0.003(4)
C11B 0.088(5) 0.080(5) 0.077(5) -0.014(5) 0.001(5) 0.003(5)
C12B 0.077(5) 0.079(5) 0.066(5) -0.016(4) 0.003(4) 0.007(4)
C134 0.033(3) 0.042(4) 0.041(4) -0.007(3) 0.008(3) -0.004(3)
C144 0.044(4) 0.054(4) 0.026(3) -0.001(3) 0.005(3) 0.004(4)
C154 0.033(4) 0.053(4) 0.033(3) -0.004(3) -0.002(3) -0.004(3)
N15 0.057(4) 0.068(4) 0.044(3) 0.012(3) 0.005(3) 0.009(3)
N25 0.066(4) 0.068(5) 0.052(4) 0.014(3) 0.015(3) 0.009(3)
N35 0.042(4) 0.063(4) 0.063(4) 0.003(3) 0.015(3) -0.001(3)
N45 0.066(4) 0.052(4) 0.070(4) 0.010(3) 0.020(3) 0.001(3)
N55 0.042(3) 0.069(4) 0.042(3) 0.005(3) 0.010(3) 0.006(3)
N65 0.061(4) 0.056(4) 0.063(4) 0.016(3) 0.012(3) 0.017(3)
C15 0.067(5) 0.092(6) 0.038(4) 0.003(4) 0.012(4) 0.011(5)
C25 0.082(7) 0.137(9) 0.039(5) 0.017(5) 0.014(4) 0.041(6)
C35 0.115(8) 0.109(8) 0.064(6) 0.042(6) 0.040(6) 0.029(7)
C45 0.045(5) 0.084(6) 0.064(5) -0.006(4) 0.015(4) -0.005(4)
C55 0.073(7) 0.115(9) 0.083(7) -0.014(6) 0.018(5) -0.033(7)
C65 0.102(8) 0.070(6) 0.110(8) -0.001(6) 0.026(7) -0.029(6)
C75 0.037(4) 0.071(5) 0.046(4) 0.000(4) 0.001(3) 0.009(4)
C85 0.061(5) 0.099(7) 0.058(5) 0.005(5) 0.009(4) 0.022(5)
C95 0.086(6) 0.068(6) 0.069(6) 0.013(4) 0.019(5) 0.031(5)
C105 0.064(5) 0.077(6) 0.068(5) 0.027(5) 0.020(4) 0.011(4)
C115 0.144(10) 0.067(6) 0.116(9) 0.012(6) 0.069(8) -0.003(7)
N16 0.050(4) 0.081(5) 0.035(3) -0.001(3) 0.011(3) 0.004(3)
N26 0.065(4) 0.080(5) 0.032(3) -0.010(3) 0.006(3) 0.012(3)
N36 0.047(4) 0.079(4) 0.036(3) -0.012(3) 0.008(3) 0.003(3)
N46 0.057(4) 0.070(4) 0.045(3) -0.013(3) 0.017(3) -0.001(3)
N56 0.042(3) 0.078(4) 0.033(3) -0.014(3) 0.006(2) -0.003(3)
N66 0.057(4) 0.081(5) 0.044(3) -0.022(3) 0.012(3) -0.005(3)
C16 0.074(6) 0.083(6) 0.048(5) 0.013(4) 0.018(4) 0.011(5)
C26 0.130(9) 0.089(7) 0.048(5) 0.007(5) 0.014(5) 0.024(6)
C36 0.115(8) 0.136(10) 0.029(4) 0.000(5) 0.001(5) 0.013(7)
C46 0.045(5) 0.085(6) 0.059(5) -0.001(4) 0.011(4) 0.001(4)
C56 0.054(5) 0.107(7) 0.069(6) -0.009(5) 0.020(4) 0.015(5)
C66 0.067(5) 0.090(6) 0.054(5) -0.018(4) 0.023(4) 0.010(5)
C76 0.055(5) 0.092(6) 0.055(5) -0.019(4) 0.015(4) -0.014(4)
C86 0.089(7) 0.102(7) 0.089(7) -0.032(6) 0.040(6) -0.034(6)
C96 0.081(7) 0.098(7) 0.086(7) -0.040(6) 0.028(5) -0.027(6)
C106 0.062(5) 0.092(6) 0.036(4) -0.015(4) 0.016(4) -0.001(4)
C116 0.075(6) 0.119(8) 0.057(5) -0.041(5) 0.008(4) 0.004(6)
N17 0.037(3) 0.046(3) 0.040(3) 0.003(2) 0.009(2) -0.002(2)
N27 0.042(3) 0.042(3) 0.046(3) 0.004(2) 0.013(3) 0.003(3)
N37 0.044(3) 0.045(3) 0.035(3) 0.003(2) 0.005(2) -0.007(3)
N47 0.047(3) 0.046(3) 0.045(3) 0.004(3) 0.017(3) -0.007(3)
N57 0.043(3) 0.055(3) 0.033(3) 0.005(2) 0.011(2) -0.002(3)
N67 0.047(3) 0.057(3) 0.029(3) 0.008(2) 0.008(2) -0.005(3)
C17 0.043(4) 0.047(4) 0.045(4) -0.006(3) 0.009(3) 0.001(3)
C27 0.050(4) 0.045(4) 0.073(5) -0.008(4) 0.008(4) -0.001(3)
C37 0.049(4) 0.040(4) 0.078(5) 0.000(4) 0.021(4) -0.012(3)
C47 0.061(5) 0.049(5) 0.049(4) 0.006(3) 0.010(4) -0.002(4)
C57 0.080(6) 0.043(5) 0.097(7) 0.014(4) 0.030(5) 0.012(4)
C67 0.051(5) 0.056(5) 0.084(6) -0.005(4) 0.029(4) 0.004(4)
C77 0.045(4) 0.080(5) 0.028(3) 0.003(3) -0.001(3) 0.003(4)
C87 0.066(6) 0.101(7) 0.038(4) 0.019(4) -0.005(4) 0.002(5)
C97 0.070(6) 0.085(6) 0.037(4) 0.013(4) 0.009(4) -0.010(4)
C107 0.042(4) 0.056(4) 0.048(4) 0.007(3) 0.014(3) 0.003(3)
C117 0.059(5) 0.067(5) 0.052(4) -0.002(4) 0.029(4) -0.005(4)
N18 0.040(4) 0.074(5) 0.064(4) -0.009(3) 0.007(3) -0.004(3)
N28 0.033(4) 0.082(5) 0.097(5) -0.012(4) -0.010(3) -0.008(4)
N38 0.039(3) 0.060(4) 0.048(3) -0.005(3) -0.003(3) 0.005(3)
N48 0.049(4) 0.088(5) 0.049(4) -0.010(3) -0.014(3) 0.015(3)
N58 0.043(4) 0.071(4) 0.061(4) -0.005(3) 0.007(3) 0.004(3)
N68 0.035(3) 0.087(5) 0.068(4) -0.012(4) 0.000(3) 0.015(3)
C18 0.060(6) 0.071(6) 0.104(7) -0.007(5) 0.008(5) -0.013(5)
C28 0.102(9) 0.114(10) 0.170(13) -0.012(9) 0.010(9) -0.066(8)
C38 0.081(6) 0.105(7) 0.139(8) -0.002(6) -0.009(6) -0.017(6)
C48 0.058(5) 0.073(5) 0.054(5) -0.008(4) 0.008(4) 0.012(4)
C58 0.091(7) 0.118(8) 0.044(5) -0.001(5) 0.005(5) 0.032(6)
C68 0.073(6) 0.119(8) 0.050(5) -0.007(5) -0.011(4) 0.031(6)
C78 0.061(5) 0.085(6) 0.066(5) -0.022(5) 0.019(4) 0.012(5)
C88 0.093(7) 0.121(9) 0.080(7) -0.026(6) 0.008(6) 0.055(7)
C98 0.050(5) 0.140(9) 0.100(8) -0.023(7) 0.003(5) 0.050(6)
C108 0.040(4) 0.087(6) 0.072(5) -0.012(5) -0.004(4) 0.012(4)
C118 0.035(5) 0.135(9) 0.110(8) -0.023(7) -0.002(5) -0.001(5)
N1S 0.108(4) 0.115(4) 0.092(4) -0.002(4) 0.020(3) 0.000(4)
O1S 0.154(6) 0.171(6) 0.149(6) -0.029(5) 0.058(5) -0.003(5)
C1S 0.122(4) 0.131(5) 0.110(4) -0.010(4) 0.033(4) -0.011(4)
C2S 0.113(6) 0.123(6) 0.104(4) 0.021(5) 0.024(4) 0.002(5)
C3S 0.129(5) 0.137(6) 0.106(5) 0.002(5) 0.009(4) 0.000(6)
N2S 0.080(3) 0.075(3) 0.077(3) -0.010(3) 0.027(3) -0.007(3)
O2S 0.125(5) 0.082(4) 0.089(4) -0.013(3) 0.021(4) 0.024(4)
C4S 0.095(4) 0.085(4) 0.083(4) -0.007(3) 0.027(3) 0.000(4)
C5S 0.077(5) 0.102(5) 0.085(5) 0.002(4) 0.018(4) -0.013(4)
C6S 0.094(6) 0.079(5) 0.087(6) -0.011(4) 0.017(5) -0.006(5)
C6S' 0.085(6) 0.080(6) 0.089(6) -0.009(5) 0.017(5) -0.007(5)
N3S 0.106(4) 0.118(4) 0.106(4) 0.006(4) 0.038(4) -0.019(4)
O3S 0.111(5) 0.137(5) 0.164(6) -0.029(4) 0.027(5) -0.011(5)
C7S 0.114(5) 0.129(4) 0.130(5) -0.007(4) 0.030(4) -0.013(5)
C8S 0.136(6) 0.139(6) 0.108(4) 0.000(5) 0.028(5) -0.022(6)
C9S 0.114(6) 0.158(6) 0.113(5) 0.020(5) 0.035(5) 0.013(6)
N4S 0.144(5) 0.142(5) 0.161(5) 0.004(5) 0.036(4) -0.019(4)
O4S 0.148(5) 0.155(6) 0.192(6) -0.001(5) 0.044(5) -0.019(5)
C10S 0.153(5) 0.151(5) 0.176(6) -0.004(5) 0.036(4) -0.017(5)
C11S 0.148(7) 0.149(7) 0.162(6) -0.010(6) 0.044(5) -0.038(6)
C12S 0.156(6) 0.179(7) 0.160(6) 0.002(6) 0.036(5) -0.019(6)
N5S 0.127(4) 0.124(4) 0.142(4) -0.005(4) 0.046(4) -0.022(4)
O5S 0.107(5) 0.119(4) 0.113(5) -0.006(4) 0.036(4) -0.040(4)
C13S 0.124(5) 0.120(4) 0.132(5) -0.001(4) 0.046(4) -0.029(4)
C14S 0.128(7) 0.142(6) 0.157(5) -0.028(5) 0.038(6) -0.022(6)
C15S 0.165(7) 0.142(6) 0.164(6) 0.014(5) 0.035(6) -0.013(6)
O6S 0.175(5) 0.175(5) 0.159(5) 0.034(4) 0.018(4) -0.008(4)
C17S 0.154(5) 0.163(5) 0.151(5) 0.027(4) 0.020(4) -0.007(4)
N6S 0.158(5) 0.163(5) 0.152(4) 0.025(4) 0.022(4) -0.005(4)
C16S 0.163(5) 0.166(5) 0.153(4) 0.028(4) 0.022(4) -0.007(4)
C18S 0.165(8) 0.165(8) 0.155(7) 0.014(7) 0.020(6) -0.004(6)
N6T 0.159(5) 0.164(5) 0.151(5) 0.026(4) 0.021(4) -0.007(4)
C16T 0.165(5) 0.167(5) 0.154(5) 0.029(4) 0.020(4) -0.006(4)
C18T 0.161(8) 0.167(6) 0.161(7) 0.021(6) 0.027(7) -0.002(7)
N7S 0.139(4) 0.135(4) 0.124(4) 0.038(4) 0.032(4) -0.005(4)
O7S 0.166(7) 0.156(7) 0.138(7) 0.022(5) 0.019(6) 0.002(6)
O7T 0.154(8) 0.151(8) 0.144(7) 0.015(6) 0.038(6) 0.004(7)
C19S 0.150(5) 0.153(5) 0.130(5) 0.034(4) 0.026(4) -0.009(5)
C20S 0.151(7) 0.145(7) 0.137(6) 0.029(5) 0.036(5) 0.007(6)
C21S 0.142(5) 0.139(5) 0.131(5) 0.029(4) 0.034(4) -0.005(5)
O8S 0.165(6) 0.161(5) 0.181(6) -0.051(5) -0.021(5) 0.005(5)
N8S 0.167(5) 0.174(5) 0.184(5) -0.030(5) 0.002(5) 0.004(5)
C22S 0.169(5) 0.180(5) 0.188(6) -0.026(5) -0.004(5) -0.001(5)
C23S 0.200(8) 0.180(6) 0.207(8) -0.016(7) 0.004(7) -0.001(5)
C24S 0.166(6) 0.194(7) 0.183(8) -0.029(7) 0.018(6) -0.007(6)
O9S 0.255(8) 0.220(7) 0.209(7) -0.018(6) 0.042(6) -0.021(6)
N9S 0.227(6) 0.232(6) 0.202(6) -0.001(5) 0.051(5) -0.014(5)
C25S 0.236(6) 0.228(6) 0.205(6) -0.007(5) 0.051(5) -0.010(5)
C26S 0.216(8) 0.212(8) 0.197(7) 0.012(7) 0.057(6) -0.011(7)
C27S 0.237(7) 0.253(8) 0.226(8) -0.011(7) 0.037(6) -0.009(7)
N10S 0.240(7) 0.246(7) 0.256(7) -0.013(5) 0.083(5) 0.014(5)
O10S 0.275(8) 0.269(8) 0.301(8) -0.021(7) 0.060(6) -0.009(6)
C28S 0.247(7) 0.255(7) 0.267(7) -0.012(5) 0.076(5) 0.010(5)
C29S 0.249(8) 0.247(9) 0.256(9) -0.005(7) 0.069(6) 0.005(6)
C30S 0.252(9) 0.251(9) 0.266(8) -0.008(6) 0.076(7) 0.006(7)
N11S 0.205(7) 0.201(7) 0.202(7) -0.007(5) 0.051(5) 0.002(5)
O11S 0.216(8) 0.229(8) 0.237(8) 0.005(7) 0.063(6) -0.004(7)
C31S 0.212(7) 0.205(7) 0.211(7) -0.002(6) 0.053(5) 0.001(6)
C32S 0.182(9) 0.196(7) 0.180(9) -0.007(7) 0.035(7) -0.004(7)
C33S 0.208(9) 0.212(9) 0.215(9) -0.007(7) 0.061(6) 0.001(7)
N12S 0.179(6) 0.176(6) 0.180(6) -0.016(5) 0.031(5) -0.003(5)
O12S 0.204(8) 0.204(9) 0.193(7) -0.014(7) 0.051(7) 0.002(7)
O12T 0.184(9) 0.172(9) 0.186(7) -0.010(7) 0.035(7) 0.000(8)
C34S 0.187(6) 0.187(6) 0.186(6) -0.016(5) 0.038(5) 0.002(5)
C35S 0.156(8) 0.173(7) 0.168(8) -0.016(6) 0.026(6) -0.009(6)
C36S 0.182(6) 0.174(6) 0.183(6) -0.016(5) 0.030(5) -0.005(5)
N13S 0.249(7) 0.244(7) 0.260(7) 0.002(5) 0.056(5) -0.008(5)
O13S 0.260(9) 0.246(9) 0.282(9) 0.006(7) 0.056(7) 0.007(6)
O13T 0.246(9) 0.250(9) 0.253(10) 0.002(7) 0.047(7) -0.004(6)
C37S 0.247(7) 0.242(7) 0.262(7) 0.003(5) 0.054(5) -0.005(5)
C38S 0.246(7) 0.248(7) 0.259(7) 0.001(5) 0.051(5) -0.008(5)
C39S 0.265(9) 0.261(8) 0.265(8) -0.004(6) 0.057(7) 0.001(7)
N14S 0.210(8) 0.210(9) 0.214(8) -0.003(5) 0.043(6) 0.007(5)
O14S 0.207(9) 0.208(9) 0.206(10) -0.004(7) 0.043(7) 0.009(6)
C40S 0.210(8) 0.210(9) 0.214(9) -0.003(6) 0.042(6) 0.005(5)
C41S 0.209(10) 0.209(10) 0.208(10) 0.002(7) 0.041(7) 0.005(6)
C42S 0.216(9) 0.218(10) 0.222(10) -0.007(7) 0.047(7) 0.010(7)
O1W 0.241(17) 0.227(17) 0.234(17) 0.013(10) 0.047(10) 0.001(10)
O2W 0.203(14) 0.207(14) 0.183(14) 0.007(9) 0.044(10) 0.004(10)
O3W 0.181(11) 0.186(12) 0.176(11) 0.003(9) 0.046(9) 0.011(9)
O4W 0.174(13) 0.183(13) 0.183(13) 0.022(9) 0.043(9) 0.016(9)
O5W 0.210(13) 0.205(13) 0.201(12) -0.003(9) 0.072(9) 0.009(9)
O6W 0.152(14) 0.145(13) 0.151(13) -0.003(9) 0.037(9) -0.006(9)
O7W 0.222(16) 0.235(16) 0.206(16) -0.010(10) 0.056(10) -0.007(10)
O8W 0.248(17) 0.248(17) 0.235(17) 0.020(10) 0.061(10) 0.018(10)
O9W 0.225(16) 0.235(16) 0.229(16) 0.013(10) 0.076(10) 0.014(10)
O10W 0.208(18) 0.196(18) 0.204(18) -0.005(10) 0.045(10) 0.014(10)

loop_
_atom_type_symbol
_atom_type_description
_atom_type_scat_dispersion_real
_atom_type_scat_dispersion_imag
_atom_type_scat_source
C C 0.0033 0.0016 'International Tables Vol C Tables 4.2.6.8 and 6.1.1.4'
H H 0.0000 0.0000 'International Tables Vol C Tables 4.2.6.8 and 6.1.1.4'
B B 0.0013 0.0007 'International Tables Vol C Tables 4.2.6.8 and 6.1.1.4'
N N 0.0061 0.0033 'International Tables Vol C Tables 4.2.6.8 and 6.1.1.4'
O O 0.0106 0.0060 'International Tables Vol C Tables 4.2.6.8 and 6.1.1.4'
Cl Cl 0.1484 0.1585 'International Tables Vol C Tables 4.2.6.8 and 6.1.1.4'
Fe Fe 0.3463 0.8444 'International Tables Vol C Tables 4.2.6.8 and 6.1.1.4'
Co Co 0.3494 0.9721 'International Tables Vol C Tables 4.2.6.8 and 6.1.1.4'

loop_
_geom_angle_atom_site_label_1
_geom_angle_atom_site_label_2
_geom_angle_atom_site_label_3
_geom_angle
_geom_angle_site_symmetry_1
_geom_angle_site_symmetry_3
_geom_angle_publ_flag
C151 Fe1 C131 86.9(3) . . ?
C151 Fe1 C141 88.4(3) . . ?
C131 Fe1 C141 86.8(3) . . ?
C151 Fe1 N51 92.6(3) . . ?
C131 Fe1 N51 92.0(3) . . ?
C141 Fe1 N51 178.4(3) . . ?
C151 Fe1 N31 178.7(3) . . ?
C131 Fe1 N31 92.0(3) . . ?
C141 Fe1 N31 90.8(3) . . ?
N51 Fe1 N31 88.2(2) . . ?
C151 Fe1 N11 93.7(3) . . ?
C131 Fe1 N11 179.2(3) . . ?
C141 Fe1 N11 93.7(3) . . ?
N51 Fe1 N11 87.5(3) . . ?
N31 Fe1 N11 87.4(3) . . ?
C132 Fe2 C142 86.6(3) . . ?
C132 Fe2 C152 87.6(3) . . ?
C142 Fe2 C152 87.2(3) . . ?
C132 Fe2 N12 90.1(3) . . ?
C142 Fe2 N12 176.7(3) . . ?
C152 Fe2 N12 92.6(2) . . ?
C132 Fe2 N52 178.3(2) . . ?
C142 Fe2 N52 94.1(3) . . ?
C152 Fe2 N52 90.9(2) . . ?
N12 Fe2 N52 89.3(2) . . ?
C132 Fe2 N32 94.7(2) . . ?
C142 Fe2 N32 92.1(2) . . ?
C152 Fe2 N32 177.6(3) . . ?
N12 Fe2 N32 88.3(2) . . ?
N52 Fe2 N32 86.9(2) . . ?
C153 Fe3 C143 87.0(3) . . ?
C153 Fe3 C133 88.0(3) . . ?
C143 Fe3 C133 87.5(3) . . ?
C153 Fe3 N53 92.5(3) . . ?
C143 Fe3 N53 178.8(3) . . ?
C133 Fe3 N53 91.4(3) . . ?
C153 Fe3 N33 178.9(3) . . ?
C143 Fe3 N33 92.7(3) . . ?
C133 Fe3 N33 90.9(3) . . ?
N53 Fe3 N33 87.8(2) . . ?
C153 Fe3 N13 93.4(3) . . ?
C143 Fe3 N13 92.7(3) . . ?
C133 Fe3 N13 178.6(3) . . ?
N53 Fe3 N13 88.4(2) . . ?
N33 Fe3 N13 87.7(2) . . ?
C134 Fe4 C144 86.6(3) . . ?
C134 Fe4 C154 87.6(3) . . ?
C144 Fe4 C154 88.4(3) . . ?
C134 Fe4 N34 178.8(3) . . ?
C144 Fe4 N34 92.4(2) . . ?
C154 Fe4 N34 91.7(2) . . ?
C134 Fe4 N14 92.6(2) . . ?
C144 Fe4 N14 179.0(3) . . ?
C154 Fe4 N14 92.0(2) . . ?
N34 Fe4 N14 88.5(2) . . ?
C134 Fe4 N54 92.6(2) . . ?
C144 Fe4 N54 91.5(2) . . ?
C154 Fe4 N54 179.7(3) . . ?
N34 Fe4 N54 88.1(2) . . ?
N14 Fe4 N54 88.1(2) . . ?
N91 Co1 N94 92.4(2) . . ?
N91 Co1 N92 92.1(2) . . ?
N94 Co1 N92 93.7(2) . . ?
N91 Co1 N15 93.7(2) . . ?
N94 Co1 N15 172.4(2) . . ?
N92 Co1 N15 90.7(2) . . ?
N91 Co1 N55 171.9(2) . . ?
N94 Co1 N55 90.6(2) . . ?
N92 Co1 N55 95.2(2) . . ?
N15 Co1 N55 82.8(2) . . ?
N91 Co1 N35 91.0(2) . . ?
N94 Co1 N35 92.9(2) . . ?
N92 Co1 N35 172.5(2) . . ?
N15 Co1 N35 82.3(2) . . ?
N55 Co1 N35 81.3(2) . . ?
N101 Co2 N93 92.0(2) . . ?
N101 Co2 N102 94.2(2) . . ?
N93 Co2 N102 92.6(2) . . ?
N101 Co2 N16 92.3(2) . . ?
N93 Co2 N16 173.4(2) . . ?
N102 Co2 N16 92.1(2) . . ?
N101 Co2 N36 90.9(2) . . ?
N93 Co2 N36 92.6(2) . . ?
N102 Co2 N36 172.6(2) . . ?
N16 Co2 N36 82.3(2) . . ?
N101 Co2 N56 171.7(2) . . ?
N93 Co2 N56 93.1(2) . . ?
N102 Co2 N56 92.1(2) . . ?
N16 Co2 N56 82.2(2) . . ?
N36 Co2 N56 82.4(2) . . ?
N104 Co3 N112 93.2(2) . . ?
N104 Co3 N103 92.3(2) . . ?
N112 Co3 N103 92.8(2) . . ?
N104 Co3 N17 173.3(2) . . ?
N112 Co3 N17 92.9(2) . . ?
N103 Co3 N17 90.2(2) . . ?
N104 Co3 N57 91.6(2) . . ?
N112 Co3 N57 173.1(2) . . ?
N103 Co3 N57 91.9(2) . . ?
N17 Co3 N57 82.1(2) . . ?
N104 Co3 N37 94.9(2) . . ?
N112 Co3 N37 92.8(2) . . ?
N103 Co3 N37 170.6(2) . . ?
N17 Co3 N37 82.1(2) . . ?
N57 Co3 N37 81.9(2) . . ?
N113 Co4 N114 92.5(2) . . ?
N113 Co4 N111 92.9(2) . . ?
N114 Co4 N111 92.7(2) . . ?
N113 Co4 N58 91.9(2) . . ?
N114 Co4 N58 172.8(2) . . ?
N111 Co4 N58 92.8(2) . . ?
N113 Co4 N18 171.4(2) . . ?
N114 Co4 N18 92.9(2) . . ?
N111 Co4 N18 93.5(2) . . ?
N58 Co4 N18 82.1(2) . . ?
N113 Co4 N38 91.2(2) . . ?
N114 Co4 N38 92.1(2) . . ?
N111 Co4 N38 173.6(2) . . ?
N58 Co4 N38 82.1(2) . . ?
N18 Co4 N38 81.9(2) . . ?
N7A B1 N71 6.9(10) . . ?
N7A B1 N41 113.8(9) . . ?
N71 B1 N41 109.7(9) . . ?
N7A B1 N61 112.6(9) . . ?
N71 B1 N61 110.0(9) . . ?
N41 B1 N61 108.6(7) . . ?
N7A B1 N21 107.8(9) . . ?
N71 B1 N21 114.7(9) . . ?
N41 B1 N21 106.2(7) . . ?
N61 B1 N21 107.4(7) . . ?
N72 B2 N42 115.3(6) . . ?
N72 B2 N62 111.3(6) . . ?
N42 B2 N62 106.7(6) . . ?
N72 B2 N22 108.1(6) . . ?
N42 B2 N22 107.8(6) . . ?
N62 B2 N22 107.3(5) . . ?
N73 B3 N43 112.8(8) . . ?
N73 B3 N63 108.7(7) . . ?
N43 B3 N63 107.3(7) . . ?
N73 B3 N23 113.9(8) . . ?
N43 B3 N23 106.7(6) . . ?
N63 B3 N23 107.1(7) . . ?
N74 B4 N7B 4.4(8) . . ?
N74 B4 N44 113.6(7) . . ?
N7B B4 N44 110.2(7) . . ?
N74 B4 N64 110.0(7) . . ?
N7B B4 N64 114.2(7) . . ?
N44 B4 N64 108.7(6) . . ?
N74 B4 N24 111.8(7) . . ?
N7B B4 N24 111.0(7) . . ?
N44 B4 N24 106.6(6) . . ?
N64 B4 N24 105.9(5) . . ?
C115 O1 H1A 109.5 . . ?
C115 O1 H11Z 17.4 . . ?
H1A O1 H11Z 99.5 . . ?
C115 O1' H1'A 109.5 . . ?
C116 O2 H2A 109.5 . . ?
C117 O3 H3A 109.5 . . ?
C118 O4 H4A 109.5 . . ?
O7' Cl1 O8 41.8(13) . . ?
O7' Cl1 O6' 144(2) . . ?
O8 Cl1 O6' 129.4(16) . . ?
O7' Cl1 O6 137.3(16) . . ?
O8 Cl1 O6 109.2(11) . . ?
O6' Cl1 O6 22.1(17) . . ?
O7' Cl1 O5 108.6(13) . . ?
O8 Cl1 O5 111.8(6) . . ?
O6' Cl1 O5 105.8(18) . . ?
O6 Cl1 O5 112.4(9) . . ?
O7' Cl1 O7 68.5(16) . . ?
O8 Cl1 O7 106.4(8) . . ?
O6' Cl1 O7 91.0(17) . . ?
O6 Cl1 O7 107.3(10) . . ?
O5 Cl1 O7 109.5(4) . . ?
O7' Cl1 O8' 91.4(18) . . ?
O8 Cl1 O8' 49.6(10) . . ?
O6' Cl1 O8' 92.4(16) . . ?
O6 Cl1 O8' 70.7(12) . . ?
O5 Cl1 O8' 99.6(7) . . ?
O7 Cl1 O8' 148.5(8) . . ?
O11 Cl2 O12' 77.1(10) . . ?
O11 Cl2 O9 114.5(8) . . ?
O12' Cl2 O9 113.0(9) . . ?
O11 Cl2 O10 114.1(9) . . ?
O12' Cl2 O10 124.1(11) . . ?
O9 Cl2 O10 110.4(3) . . ?
O11 Cl2 O12 107.5(7) . . ?
O12' Cl2 O12 31.5(9) . . ?
O9 Cl2 O12 106.1(5) . . ?
O10 Cl2 O12 103.2(7) . . ?
O11 Cl2 O11' 26.4(11) . . ?
O12' Cl2 O11' 103.4(12) . . ?
O9 Cl2 O11' 103.7(12) . . ?
O10 Cl2 O11' 98.7(10) . . ?
O12 Cl2 O11' 133.6(11) . . ?
O13 Cl3 O16 115.5(7) . . ?
O13 Cl3 O15 112.5(7) . . ?
O16 Cl3 O15 109.8(4) . . ?
O13 Cl3 O14 109.1(9) . . ?
O16 Cl3 O14 104.5(5) . . ?
O15 Cl3 O14 104.5(5) . . ?
O13 Cl3 O14' 29.7(10) . . ?
O16 Cl3 O14' 100.7(10) . . ?
O15 Cl3 O14' 141.3(11) . . ?
O14 Cl3 O14' 89.8(10) . . ?
O13 Cl3 O13' 49.1(11) . . ?
O16 Cl3 O13' 88.7(11) . . ?
O15 Cl3 O13' 86.7(10) . . ?
O14 Cl3 O13' 158.2(13) . . ?
O14' Cl3 O13' 70.4(15) . . ?
O20 Cl4 O19' 74.8(12) . . ?
O20 Cl4 O18 114.7(7) . . ?
O19' Cl4 O18 123.6(11) . . ?
O20 Cl4 O17 114.1(6) . . ?
O19' Cl4 O17 113.1(10) . . ?
O18 Cl4 O17 111.6(4) . . ?
O20 Cl4 O19 108.4(8) . . ?
O19' Cl4 O19 35.1(10) . . ?
O18 Cl4 O19 99.5(7) . . ?
O17 Cl4 O19 107.1(6) . . ?
O20 Cl4 O20' 38.3(9) . . ?
O19' Cl4 O20' 113.1(14) . . ?
O18 Cl4 O20' 92.1(10) . . ?
O17 Cl4 O20' 98.3(9) . . ?
O19 Cl4 O20' 145.5(12) . . ?
C11 N11 N21 107.2(6) . . ?
C11 N11 Fe1 131.9(6) . . ?
N21 N11 Fe1 120.8(5) . . ?
C31 N21 N11 111.1(8) . . ?
C31 N21 B1 131.1(8) . . ?
N11 N21 B1 117.8(6) . . ?
C41 N31 N41 106.7(6) . . ?
C41 N31 Fe1 132.1(5) . . ?
N41 N31 Fe1 121.3(5) . . ?
C61 N41 N31 107.9(7) . . ?
C61 N41 B1 134.9(7) . . ?
N31 N41 B1 117.1(6) . . ?
C71 N51 N61 106.1(6) . . ?
C71 N51 Fe1 132.8(5) . . ?
N61 N51 Fe1 121.1(4) . . ?
C91 N61 N51 111.2(6) . . ?
C91 N61 B1 131.8(7) . . ?
N51 N61 B1 116.9(6) . . ?
C131 N91 Co1 179.3(6) . . ?
C141 N101 Co2 175.7(6) . . ?
C151 N111 Co4 177.2(5) . . ?
N11 C11 C21 109.3(9) . . ?
N11 C11 H11A 125.3 . . ?
C21 C11 H11A 125.3 . . ?
C11 C21 C31 103.4(10) . . ?
C11 C21 H21A 128.3 . . ?
C31 C21 H21A 128.3 . . ?
N21 C31 C21 108.8(9) . . ?
N21 C31 H31A 125.6 . . ?
C21 C31 H31A 125.6 . . ?
N31 C41 C51 110.7(8) . . ?
N31 C41 H41A 124.6 . . ?
C51 C41 H41A 124.6 . . ?
C61 C51 C41 104.2(8) . . ?
C61 C51 H51A 127.9 . . ?
C41 C51 H51A 127.9 . . ?
C51 C61 N41 110.5(8) . . ?
C51 C61 H61A 124.8 . . ?
N41 C61 H61A 124.8 . . ?
N51 C71 C81 109.8(7) . . ?
N51 C71 H71A 125.1 . . ?
C81 C71 H71A 125.1 . . ?
C91 C81 C71 104.6(8) . . ?
C91 C81 H81A 127.7 . . ?
C71 C81 H81A 127.7 . . ?
N61 C91 C81 108.3(8) . . ?
N61 C91 H91A 125.9 . . ?
C81 C91 H91A 125.9 . . ?
C121 N71 N81 108.0 . . ?
C121 N71 B1 123.8(10) . . ?
N81 N71 B1 128.2(10) . . ?
C101 N81 N71 108.0 . . ?
N81 C101 C111 108.0 . . ?
N81 C101 H10F 126.0 . . ?
C111 C101 H10F 126.0 . . ?
C121 C111 C101 108.0 . . ?
C121 C111 H11I 126.0 . . ?
C101 C111 H11I 126.0 . . ?
C111 C121 N71 108.0 . . ?
C111 C121 H12G 126.0 . . ?
N71 C121 H12G 126.0 . . ?
N8A N7A C12A 108.0 . . ?
N8A N7A B1 123.7(11) . . ?
C12A N7A B1 127.6(11) . . ?
C10A N8A N7A 108.0 . . ?
N8A C10A C11A 108.0 . . ?
N8A C10A H10E 126.0 . . ?
C11A C10A H10E 126.0 . . ?
C12A C11A C10A 108.0 . . ?
C12A C11A H11H 126.0 . . ?
C10A C11A H11H 126.0 . . ?
C11A C12A N7A 108.0 . . ?
C11A C12A H12F 126.0 . . ?
N7A C12A H12F 126.0 . . ?
N91 C131 Fe1 178.1(6) . . ?
N101 C141 Fe1 177.3(7) . . ?
N111 C151 Fe1 179.8(8) . . ?
C12 N12 N22 105.4(5) . . ?
C12 N12 Fe2 134.5(4) . . ?
N22 N12 Fe2 119.6(4) . . ?
C32 N22 N12 109.5(5) . . ?
C32 N22 B2 131.3(6) . . ?
N12 N22 B2 119.0(5) . . ?
C42 N32 N42 107.7(5) . . ?
C42 N32 Fe2 130.9(5) . . ?
N42 N32 Fe2 120.7(4) . . ?
C62 N42 N32 108.6(6) . . ?
C62 N42 B2 134.6(6) . . ?
N32 N42 B2 116.6(5) . . ?
C72 N52 N62 106.2(6) . . ?
C72 N52 Fe2 132.5(5) . . ?
N62 N52 Fe2 121.1(4) . . ?
C92 N62 N52 110.4(6) . . ?
C92 N62 B2 131.8(6) . . ?
N52 N62 B2 117.1(6) . . ?
C132 N92 Co1 178.8(5) . . ?
C142 N102 Co2 176.7(6) . . ?
C152 N112 Co3 177.6(6) . . ?
N12 C12 C22 111.6(6) . . ?
N12 C12 H12C 124.2 . . ?
C22 C12 H12C 124.2 . . ?
C12 C22 C32 105.2(6) . . ?
C12 C22 H22A 127.4 . . ?
C32 C22 H22A 127.4 . . ?
N22 C32 C22 108.3(6) . . ?
N22 C32 H32A 125.9 . . ?
C22 C32 H32A 125.9 . . ?
N32 C42 C52 109.9(7) . . ?
N32 C42 H42A 125.1 . . ?
C52 C42 H42A 125.1 . . ?
C62 C52 C42 104.9(7) . . ?
C62 C52 H52A 127.5 . . ?
C42 C52 H52A 127.5 . . ?
N42 C62 C52 108.9(7) . . ?
N42 C62 H62A 125.5 . . ?
C52 C62 H62A 125.5 . . ?
N52 C72 C82 110.3(7) . . ?
N52 C72 H72A 124.9 . . ?
C82 C72 H72A 124.9 . . ?
C92 C82 C72 104.0(7) . . ?
C92 C82 H82B 128.0 . . ?
C72 C82 H82B 128.0 . . ?
N62 C92 C82 109.1(7) . . ?
N62 C92 H92A 125.5 . . ?
C82 C92 H92A 125.5 . . ?
C122 N72 N82 107.7(7) . . ?
C122 N72 B2 129.3(7) . . ?
N82 N72 B2 118.4(6) . . ?
C102 N82 N72 109.5(7) . . ?
N82 C102 C112 108.7(9) . . ?
N82 C102 H10C 125.7 . . ?
C112 C102 H10C 125.7 . . ?
C102 C112 C122 104.9(9) . . ?
C102 C112 H11D 127.6 . . ?
C122 C112 H11D 127.6 . . ?
N72 C122 C112 108.4(9) . . ?
N72 C122 H12D 125.8 . . ?
C112 C122 H12D 125.8 . . ?
N92 C132 Fe2 175.3(6) . . ?
N102 C142 Fe2 178.0(7) . . ?
N112 C152 Fe2 178.5(6) . . ?
C13 N13 N23 107.7(6) . . ?
C13 N13 Fe3 131.0(5) . . ?
N23 N13 Fe3 121.2(5) . . ?
C33 N23 N13 110.1(7) . . ?
C33 N23 B3 133.2(7) . . ?
N13 N23 B3 116.6(6) . . ?
C43 N33 N43 106.5(6) . . ?
C43 N33 Fe3 131.8(5) . . ?
N43 N33 Fe3 121.6(4) . . ?
C63 N43 N33 108.4(6) . . ?
C63 N43 B3 134.5(7) . . ?
N33 N43 B3 117.0(6) . . ?
C73 N53 N63 105.9(6) . . ?
C73 N53 Fe3 135.1(6) . . ?
N63 N53 Fe3 119.0(5) . . ?
C93 N63 N53 108.9(7) . . ?
C93 N63 B3 131.0(7) . . ?
N53 N63 B3 120.0(6) . . ?
N83 N73 C123 108.3(9) . . ?
N83 N73 B3 127.6(10) . . ?
C123 N73 B3 123.1(9) . . ?
N73 N83 C103 106.8(12) . . ?
C133 N93 Co2 178.4(6) . . ?
C143 N103 Co3 179.6(6) . . ?
C153 N113 Co4 179.3(6) . . ?
N13 C13 C23 107.8(8) . . ?
N13 C13 H13A 126.1 . . ?
C23 C13 H13A 126.1 . . ?
C33 C23 C13 105.8(8) . . ?
C33 C23 H23A 127.1 . . ?
C13 C23 H23A 127.1 . . ?
N23 C33 C23 108.6(8) . . ?
N23 C33 H33A 125.7 . . ?
C23 C33 H33A 125.7 . . ?
N33 C43 C53 110.0(7) . . ?
N33 C43 H43A 125.0 . . ?
C53 C43 H43A 125.0 . . ?
C63 C53 C43 105.9(7) . . ?
C63 C53 H53A 127.1 . . ?
C43 C53 H53A 127.1 . . ?
C53 C63 N43 109.2(7) . . ?
C53 C63 H63A 125.4 . . ?
N43 C63 H63A 125.4 . . ?
N53 C73 C83 111.7(8) . . ?
N53 C73 H73A 124.1 . . ?
C83 C73 H73A 124.1 . . ?
C73 C83 C93 105.6(8) . . ?
C73 C83 H83B 127.2 . . ?
C93 C83 H83B 127.2 . . ?
N63 C93 C83 107.8(8) . . ?
N63 C93 H93A 126.1 . . ?
C83 C93 H93A 126.1 . . ?
C113 C103 N83 107.4(13) . . ?
C113 C103 H10D 126.3 . . ?
N83 C103 H10D 126.3 . . ?
C123 C113 C103 107.2(14) . . ?
C123 C113 H11E 126.4 . . ?
C103 C113 H11E 126.4 . . ?
C113 C123 N73 110.0(12) . . ?
C113 C123 H12E 125.0 . . ?
N73 C123 H12E 125.0 . . ?
N93 C133 Fe3 177.8(6) . . ?
N103 C143 Fe3 178.6(6) . . ?
N113 C153 Fe3 179.0(6) . . ?
C14 N14 N24 106.4(5) . . ?
C14 N14 Fe4 132.8(5) . . ?
N24 N14 Fe4 120.6(4) . . ?
C34 N24 N14 109.4(6) . . ?
C34 N24 B4 133.1(6) . . ?
N14 N24 B4 117.5(5) . . ?
C44 N34 N44 107.3(5) . . ?
C44 N34 Fe4 133.4(5) . . ?
N44 N34 Fe4 119.2(4) . . ?
C64 N44 N34 107.4(6) . . ?
C64 N44 B4 133.2(6) . . ?
N34 N44 B4 119.4(5) . . ?
C74 N54 N64 107.5(5) . . ?
C74 N54 Fe4 132.2(4) . . ?
N64 N54 Fe4 120.3(4) . . ?
C94 N64 N54 107.8(6) . . ?
C94 N64 B4 134.5(6) . . ?
N54 N64 B4 117.7(5) . . ?
C134 N94 Co1 177.8(5) . . ?
C144 N104 Co3 177.5(5) . . ?
C154 N114 Co4 178.5(6) . . ?
N14 C14 C24 109.8(7) . . ?
N14 C14 H14A 125.1 . . ?
C24 C14 H14A 125.1 . . ?
C34 C24 C14 105.2(7) . . ?
C34 C24 H24A 127.4 . . ?
C14 C24 H24A 127.4 . . ?
N24 C34 C24 109.2(7) . . ?
N24 C34 H34A 125.4 . . ?
C24 C34 H34A 125.4 . . ?
N34 C44 C54 110.4(7) . . ?
N34 C44 H44A 124.8 . . ?
C54 C44 H44A 124.8 . . ?
C44 C54 C64 106.2(8) . . ?
C44 C54 H54A 126.9 . . ?
C64 C54 H54A 126.9 . . ?
N44 C64 C54 108.7(7) . . ?
N44 C64 H64A 125.6 . . ?
C54 C64 H64A 125.6 . . ?
N54 C74 C84 110.4(6) . . ?
N54 C74 H74A 124.8 . . ?
C84 C74 H74A 124.8 . . ?
C74 C84 C94 105.5(7) . . ?
C74 C84 H84A 127.2 . . ?
C94 C84 H84A 127.2 . . ?
N64 C94 C84 108.7(7) . . ?
N64 C94 H94A 125.6 . . ?
C84 C94 H94A 125.6 . . ?
N84 N74 C124 108.0 . . ?
N84 N74 B4 121.8(8) . . ?
C124 N74 B4 126.5(8) . . ?
N74 N84 C104 108.0 . . ?
C114 C104 N84 108.0 . . ?
C114 C104 H10B 126.0 . . ?
N84 C104 H10B 126.0 . . ?
C104 C114 C124 108.0 . . ?
C104 C114 H11G 126.0 . . ?
C124 C114 H11G 126.0 . . ?
N74 C124 C114 108.0 . . ?
N74 C124 H12B 126.0 . . ?
C114 C124 H12B 126.0 . . ?
C12B N7B N8B 108.0 . . ?
C12B N7B B4 117.9(8) . . ?
N8B N7B B4 129.0(9) . . ?
C10B N8B N7B 108.0 . . ?
C11B C10B N8B 108.0 . . ?
C11B C10B H10A 126.0 . . ?
N8B C10B H10A 126.0 . . ?
C12B C11B C10B 108.0 . . ?
C12B C11B H11F 126.0 . . ?
C10B C11B H11F 126.0 . . ?
C11B C12B N7B 108.0 . . ?
C11B C12B H12A 126.0 . . ?
N7B C12B H12A 126.0 . . ?
N94 C134 Fe4 179.3(6) . . ?
N104 C144 Fe4 177.7(6) . . ?
N114 C154 Fe4 179.7(7) . . ?
N25 N15 C15 105.6(6) . . ?
N25 N15 Co1 121.7(5) . . ?
C15 N15 Co1 132.5(6) . . ?
N15 N25 C35 112.0(8) . . ?
N15 N25 C105 119.3(6) . . ?
C35 N25 C105 128.6(8) . . ?
C45 N35 N45 106.4(7) . . ?
C45 N35 Co1 132.9(6) . . ?
N45 N35 Co1 120.2(5) . . ?
C65 N45 N35 108.4(7) . . ?
C65 N45 C105 132.4(8) . . ?
N35 N45 C105 119.2(6) . . ?
C75 N55 N65 104.8(6) . . ?
C75 N55 Co1 134.1(5) . . ?
N65 N55 Co1 121.0(4) . . ?
C95 N65 N55 110.5(6) . . ?
C95 N65 C105 130.4(7) . . ?
N55 N65 C105 118.8(6) . . ?
N15 C15 C25 109.7(8) . . ?
N15 C15 H15A 125.2 . . ?
C25 C15 H15A 125.2 . . ?
C35 C25 C15 107.5(8) . . ?
C35 C25 H25A 126.2 . . ?
C15 C25 H25A 126.2 . . ?
N25 C35 C25 105.2(8) . . ?
N25 C35 H35A 127.4 . . ?
C25 C35 H35A 127.4 . . ?
N35 C45 C55 110.3(8) . . ?
N35 C45 H45A 124.8 . . ?
C55 C45 H45A 124.8 . . ?
C65 C55 C45 105.6(9) . . ?
C65 C55 H55A 127.2 . . ?
C45 C55 H55A 127.2 . . ?
C55 C65 N45 109.3(9) . . ?
C55 C65 H65A 125.4 . . ?
N45 C65 H65A 125.4 . . ?
N55 C75 C85 111.7(7) . . ?
N55 C75 H75A 124.1 . . ?
C85 C75 H75A 124.1 . . ?
C95 C85 C75 105.1(8) . . ?
C95 C85 H85A 127.4 . . ?
C75 C85 H85A 127.4 . . ?
N65 C95 C85 107.8(7) . . ?
N65 C95 H95A 126.1 . . ?
C85 C95 H95A 126.1 . . ?
N45 C105 N65 108.5(6) . . ?
N45 C105 N25 109.2(7) . . ?
N65 C105 N25 110.3(7) . . ?
N45 C105 C115 111.5(8) . . ?
N65 C105 C115 108.6(7) . . ?
N25 C105 C115 108.8(7) . . ?
O1' C115 O1 109.9(14) . . ?
O1' C115 C105 108.2(13) . . ?
O1 C115 C105 108.0(11) . . ?
O1' C115 H11W 2.3 . . ?
O1 C115 H11W 110.1 . . ?
C105 C115 H11W 110.1 . . ?
O1' C115 H11X 110.5 . . ?
O1 C115 H11X 110.1 . . ?
C105 C115 H11X 110.1 . . ?
H11W C115 H11X 108.4 . . ?
O1' C115 H11Y 104.9 . . ?
O1 C115 H11Y 116.6 . . ?
C105 C115 H11Y 109.0 . . ?
H11W C115 H11Y 102.9 . . ?
H11X C115 H11Y 7.0 . . ?
O1' C115 H11Z 113.8 . . ?
O1 C115 H11Z 7.9 . . ?
C105 C115 H11Z 111.9 . . ?
H11W C115 H11Z 113.7 . . ?
H11X C115 H11Z 102.2 . . ?
H11Y C115 H11Z 108.7 . . ?
C16 N16 N26 106.8(6) . . ?
C16 N16 Co2 133.0(5) . . ?
N26 N16 Co2 119.8(5) . . ?
N16 N26 C36 108.2(7) . . ?
N16 N26 C106 120.6(5) . . ?
C36 N26 C106 131.1(7) . . ?
C46 N36 N46 106.7(6) . . ?
C46 N36 Co2 132.7(5) . . ?
N46 N36 Co2 120.0(4) . . ?
N36 N46 C66 110.8(6) . . ?
N36 N46 C106 120.2(6) . . ?
C66 N46 C106 128.9(6) . . ?
C76 N56 N66 105.9(6) . . ?
C76 N56 Co2 133.3(5) . . ?
N66 N56 Co2 119.9(4) . . ?
N56 N66 C96 110.8(6) . . ?
N56 N66 C106 120.3(6) . . ?
C96 N66 C106 128.9(6) . . ?
N16 C16 C26 111.4(8) . . ?
N16 C16 H16A 124.3 . . ?
C26 C16 H16A 124.3 . . ?
C36 C26 C16 105.3(8) . . ?
C36 C26 H26A 127.4 . . ?
C16 C26 H26A 127.4 . . ?
C26 C36 N26 108.2(8) . . ?
C26 C36 H36A 125.9 . . ?
N26 C36 H36A 125.9 . . ?
N36 C46 C56 109.2(7) . . ?
N36 C46 H46A 125.4 . . ?
C56 C46 H46A 125.4 . . ?
C66 C56 C46 106.5(7) . . ?
C66 C56 H56A 126.7 . . ?
C46 C56 H56A 126.7 . . ?
C56 C66 N46 106.7(7) . . ?
C56 C66 H66A 126.6 . . ?
N46 C66 H66A 126.6 . . ?
N56 C76 C86 110.7(7) . . ?
N56 C76 H76A 124.6 . . ?
C86 C76 H76A 124.6 . . ?
C96 C86 C76 105.8(8) . . ?
C96 C86 H86A 127.1 . . ?
C76 C86 H86A 127.1 . . ?
C86 C96 N66 106.7(8) . . ?
C86 C96 H96A 126.6 . . ?
N66 C96 H96A 126.6 . . ?
N46 C106 N26 109.0(7) . . ?
N46 C106 N66 108.4(6) . . ?
N26 C106 N66 109.0(6) . . ?
N46 C106 C116 108.6(6) . . ?
N26 C106 C116 112.6(7) . . ?
N66 C106 C116 109.1(7) . . ?
O2 C116 C106 107.4(7) . . ?
O2 C116 H11B 110.2 . . ?
C106 C116 H11B 110.2 . . ?
O2 C116 H11C 110.2 . . ?
C106 C116 H11C 110.2 . . ?
H11B C116 H11C 108.5 . . ?
C17 N17 N27 105.3(5) . . ?
C17 N17 Co3 133.4(4) . . ?
N27 N17 Co3 121.3(4) . . ?
C37 N27 N17 110.4(5) . . ?
C37 N27 C107 130.4(6) . . ?
N17 N27 C107 119.2(5) . . ?
C47 N37 N47 104.3(5) . . ?
C47 N37 Co3 135.0(5) . . ?
N47 N37 Co3 120.8(4) . . ?
C67 N47 N37 111.4(6) . . ?
C67 N47 C107 128.9(6) . . ?
N37 N47 C107 119.6(5) . . ?
C77 N57 N67 105.6(5) . . ?
C77 N57 Co3 132.7(4) . . ?
N67 N57 Co3 121.2(4) . . ?
C97 N67 N57 109.9(6) . . ?
C97 N67 C107 130.2(6) . . ?
N57 N67 C107 119.8(5) . . ?
N17 C17 C27 111.2(6) . . ?
N17 C17 H17A 124.4 . . ?
C27 C17 H17A 124.4 . . ?
C37 C27 C17 105.3(6) . . ?
C37 C27 H27A 127.4 . . ?
C17 C27 H27A 127.4 . . ?
N27 C37 C27 107.8(6) . . ?
N27 C37 H37A 126.1 . . ?
C27 C37 H37A 126.1 . . ?
N37 C47 C57 111.0(6) . . ?
N37 C47 H47A 124.5 . . ?
C57 C47 H47A 124.5 . . ?
C67 C57 C47 106.3(7) . . ?
C67 C57 H57A 126.9 . . ?
C47 C57 H57A 126.9 . . ?
N47 C67 C57 107.1(7) . . ?
N47 C67 H67A 126.5 . . ?
C57 C67 H67A 126.5 . . ?
N57 C77 C87 110.9(7) . . ?
N57 C77 H77A 124.6 . . ?
C87 C77 H77A 124.6 . . ?
C97 C87 C77 105.8(7) . . ?
C97 C87 H87A 127.1 . . ?
C77 C87 H87A 127.1 . . ?
C87 C97 N67 107.9(7) . . ?
C87 C97 H97A 126.1 . . ?
N67 C97 H97A 126.1 . . ?
N67 C107 N27 108.5(5) . . ?
N67 C107 N47 109.6(5) . . ?
N27 C107 N47 109.1(5) . . ?
N67 C107 C117 110.5(6) . . ?
N27 C107 C117 109.4(6) . . ?
N47 C107 C117 109.7(6) . . ?
O3 C117 C107 109.3(6) . . ?
O3 C117 H11K 109.8 . . ?
C107 C117 H11K 109.8 . . ?
O3 C117 H11L 109.8 . . ?
C107 C117 H11L 109.8 . . ?
H11K C117 H11L 108.3 . . ?
C18 N18 N28 106.5(7) . . ?
C18 N18 Co4 133.5(6) . . ?
N28 N18 Co4 120.0(5) . . ?
C38 N28 N18 110.5(8) . . ?
C38 N28 C108 129.1(8) . . ?
N18 N28 C108 120.1(6) . . ?
C48 N38 N48 105.4(6) . . ?
C48 N38 Co4 133.6(5) . . ?
N48 N38 Co4 121.1(5) . . ?
C68 N48 N38 110.9(7) . . ?
C68 N48 C108 130.6(7) . . ?
N38 N48 C108 118.6(6) . . ?
C78 N58 N68 106.2(6) . . ?
C78 N58 Co4 132.5(5) . . ?
N68 N58 Co4 121.1(5) . . ?
N58 N68 C98 108.2(7) . . ?
N58 N68 C108 119.5(6) . . ?
C98 N68 C108 132.2(7) . . ?
N18 C18 C28 107.3(10) . . ?
N18 C18 H18A 126.3 . . ?
C28 C18 H18A 126.3 . . ?
C38 C28 C18 108.4(10) . . ?
C38 C28 H28A 125.8 . . ?
C18 C28 H28A 125.8 . . ?
N28 C38 C28 107.3(10) . . ?
N28 C38 H38A 126.4 . . ?
C28 C38 H38A 126.4 . . ?
N38 C48 C58 111.3(8) . . ?
N38 C48 H48A 124.3 . . ?
C58 C48 H48A 124.3 . . ?
C68 C58 C48 104.8(8) . . ?
C68 C58 H58A 127.6 . . ?
C48 C58 H58A 127.6 . . ?
N48 C68 C58 107.7(8) . . ?
N48 C68 H68A 126.2 . . ?
C58 C68 H68A 126.2 . . ?
N58 C78 C88 110.9(8) . . ?
N58 C78 H78A 124.5 . . ?
C88 C78 H78A 124.5 . . ?
C98 C88 C78 105.0(8) . . ?
C98 C88 H88A 127.5 . . ?
C78 C88 H88A 127.5 . . ?
C88 C98 N68 109.6(8) . . ?
C88 C98 H98A 125.2 . . ?
N68 C98 H98A 125.2 . . ?
N28 C108 N68 109.6(7) . . ?
N28 C108 N48 110.4(7) . . ?
N68 C108 N48 108.6(7) . . ?
N28 C108 C118 112.2(8) . . ?
N68 C108 C118 110.0(7) . . ?
N48 C108 C118 106.1(7) . . ?
O4 C118 C108 107.9(9) . . ?
O4 C118 H11M 110.1 . . ?
C108 C118 H11M 110.1 . . ?
O4 C118 H11N 110.1 . . ?
C108 C118 H11N 110.1 . . ?
H11M C118 H11N 108.4 . . ?
C2S N1S C1S 124.6(11) . . ?
C2S N1S C3S 117.2(10) . . ?
C1S N1S C3S 114.7(10) . . ?
O1S C1S N1S 130.9(15) . . ?
O1S C1S H1SA 114.6 . . ?
N1S C1S H1SA 114.6 . . ?
N1S C2S H2SA 109.5 . . ?
N1S C2S H2SB 109.5 . . ?
H2SA C2S H2SB 109.5 . . ?
N1S C2S H2SC 109.5 . . ?
H2SA C2S H2SC 109.5 . . ?
H2SB C2S H2SC 109.5 . . ?
N1S C3S H3SA 109.5 . . ?
N1S C3S H3SB 109.5 . . ?
H3SA C3S H3SB 109.5 . . ?
N1S C3S H3SC 109.5 . . ?
H3SA C3S H3SC 109.5 . . ?
H3SB C3S H3SC 109.5 . . ?
C4S N2S C5S 120.0(8) . . ?
C4S N2S C6S 124.7(10) . . ?
C5S N2S C6S 114.7(9) . . ?
C4S N2S C6S' 114.9(15) . . ?
C5S N2S C6S' 119.5(13) . . ?
C6S N2S C6S' 32.9(13) . . ?
O2S C4S N2S 127.3(10) . . ?
O2S C4S H4SA 116.3 . . ?
N2S C4S H4SA 116.3 . . ?
N2S C5S H5SA 109.5 . . ?
N2S C5S H5SB 109.5 . . ?
H5SA C5S H5SB 109.5 . . ?
N2S C5S H5SC 109.5 . . ?
H5SA C5S H5SC 109.5 . . ?
H5SB C5S H5SC 109.5 . . ?
N2S C6S H6SA 109.5 . . ?
N2S C6S H6SB 109.5 . . ?
H6SA C6S H6SB 109.5 . . ?
N2S C6S H6SC 109.5 . . ?
H6SA C6S H6SC 109.5 . . ?
H6SB C6S H6SC 109.5 . . ?
N2S C6S' H6SD 109.5 . . ?
N2S C6S' H6SE 109.5 . . ?
H6SD C6S' H6SE 109.5 . . ?
N2S C6S' H6SF 109.5 . . ?
H6SD C6S' H6SF 109.5 . . ?
H6SE C6S' H6SF 109.5 . . ?
C7S N3S C9S 131.3(12) . . ?
C7S N3S C8S 109.4(12) . . ?
C9S N3S C8S 119.2(11) . . ?
O3S C7S N3S 139.4(17) . . ?
O3S C7S H7SA 110.3 . . ?
N3S C7S H7SA 110.3 . . ?
N3S C8S H8SA 109.5 . . ?
N3S C8S H8SB 109.5 . . ?
H8SA C8S H8SB 109.5 . . ?
N3S C8S H8SC 109.5 . . ?
H8SA C8S H8SC 109.5 . . ?
H8SB C8S H8SC 109.5 . . ?
N3S C9S H9SA 109.5 . . ?
N3S C9S H9SB 109.5 . . ?
H9SA C9S H9SB 109.5 . . ?
N3S C9S H9SC 109.5 . . ?
H9SA C9S H9SC 109.5 . . ?
H9SB C9S H9SC 109.5 . . ?
C11S N4S C10S 148.0(16) . . ?
C11S N4S C12S 118.4(15) . . ?
C10S N4S C12S 92.6(13) . . ?
O4S C10S N4S 117.3(17) . . ?
O4S C10S H10G 121.3 . . ?
N4S C10S H10G 121.3 . . ?
N4S C11S H11J 109.5 . . ?
N4S C11S H11O 109.5 . . ?
H11J C11S H11O 109.5 . . ?
N4S C11S H11P 109.5 . . ?
H11J C11S H11P 109.5 . . ?
H11O C11S H11P 109.5 . . ?
N4S C12S H12H 109.5 . . ?
N4S C12S H12I 109.5 . . ?
H12H C12S H12I 109.5 . . ?
N4S C12S H12J 109.5 . . ?
H12H C12S H12J 109.5 . . ?
H12I C12S H12J 109.5 . . ?
C13S N5S C14S 116.9(13) . . ?
C13S N5S C15S 118.3(13) . . ?
C14S N5S C15S 124.6(12) . . ?
O5S C13S N5S 124.0(14) . . ?
O5S C13S H13B 118.0 . . ?
N5S C13S H13B 118.0 . . ?
N5S C14S H14B 109.5 . . ?
N5S C14S H14C 109.5 . . ?
H14B C14S H14C 109.5 . . ?
N5S C14S H14D 109.5 . . ?
H14B C14S H14D 109.5 . . ?
H14C C14S H14D 109.5 . . ?
N5S C15S H15B 109.5 . . ?
N5S C15S H15C 109.5 . . ?
H15B C15S H15C 109.5 . . ?
N5S C15S H15D 109.5 . . ?
H15B C15S H15D 109.5 . . ?
H15C C15S H15D 109.5 . . ?
C16S O6S C16T 25(2) . . ?
N6T C17S N6S 35.0(17) . . ?
N6T C17S H17B 142.3 . . ?
N6S C17S H17B 109.5 . . ?
N6T C17S H17C 98.6 . . ?
N6S C17S H17C 109.5 . . ?
H17B C17S H17C 109.5 . . ?
N6T C17S H17D 83.1 . . ?
N6S C17S H17D 109.5 . . ?
H17B C17S H17D 109.5 . . ?
H17C C17S H17D 109.5 . . ?
N6T C17S H17E 110.0 . . ?
N6S C17S H17E 109.9 . . ?
H17B C17S H17E 62.2 . . ?
H17C C17S H17E 140.1 . . ?
H17D C17S H17E 50.1 . . ?
N6T C17S H17F 108.6 . . ?
N6S C17S H17F 76.2 . . ?
H17B C17S H17F 51.1 . . ?
H17C C17S H17F 85.9 . . ?
H17D C17S H17F 159.5 . . ?
H17E C17S H17F 109.5 . . ?
N6T C17S H17G 109.9 . . ?
N6S C17S H17G 135.2 . . ?
H17B C17S H17G 107.3 . . ?
H17C C17S H17G 32.2 . . ?
H17D C17S H17G 80.8 . . ?
H17E C17S H17G 109.5 . . ?
H17F C17S H17G 109.5 . . ?
C18S N6S C16S 127(4) . . ?
C18S N6S C17S 119(3) . . ?
C16S N6S C17S 114(3) . . ?
O6S C16S N6S 131(4) . . ?
O6S C16S H16B 114.6 . . ?
N6S C16S H16B 114.6 . . ?
N6S C18S H18B 109.5 . . ?
N6S C18S H18C 109.5 . . ?
H18B C18S H18C 109.5 . . ?
N6S C18S H18D 109.5 . . ?
H18B C18S H18D 109.5 . . ?
H18C C18S H18D 109.5 . . ?
C17S N6T C16T 143(3) . . ?
C17S N6T C18T 97(2) . . ?
C16T N6T C18T 95(3) . . ?
O6S C16T N6T 117(3) . . ?
O6S C16T H16C 121.4 . . ?
N6T C16T H16C 121.4 . . ?
N6T C18T H18E 109.5 . . ?
N6T C18T H18F 109.5 . . ?
H18E C18T H18F 109.5 . . ?
N6T C18T H18G 109.5 . . ?
H18E C18T H18G 109.5 . . ?
H18F C18T H18G 109.5 . . ?
C19S N7S C20S 120.4(14) . . ?
C19S N7S C21S 116.0(14) . . ?
C20S N7S C21S 123.0(14) . . ?
O7S C19S N7S 118.1(17) . . ?
O7S C19S H19F 121.0 . . ?
N7S C19S H19F 121.0 . . ?
O7S C19S H19G 15.4 . . ?
N7S C19S H19G 109.5 . . ?
H19F C19S H19G 127.8 . . ?
O7S C19S H19H 114.9 . . ?
N7S C19S H19H 109.5 . . ?
H19F C19S H19H 42.8 . . ?
H19G C19S H19H 109.5 . . ?
O7S C19S H19J 94.1 . . ?
N7S C19S H19J 109.5 . . ?
H19F C19S H19J 66.8 . . ?
H19G C19S H19J 109.5 . . ?
H19H C19S H19J 109.5 . . ?
N7S C20S H20A 109.5 . . ?
N7S C20S H20B 109.5 . . ?
H20A C20S H20B 109.5 . . ?
N7S C20S H20C 109.5 . . ?
H20A C20S H20C 109.5 . . ?
H20B C20S H20C 109.5 . . ?
O7T C21S N7S 102(2) . . ?
O7T C21S H19C 9.9 . . ?
N7S C21S H19C 109.5 . . ?
O7T C21S H19D 106.8 . . ?
N7S C21S H19D 109.5 . . ?
H19C C21S H19D 109.5 . . ?
O7T C21S H19E 119.0 . . ?
N7S C21S H19E 109.5 . . ?
H19C C21S H19E 109.5 . . ?
H19D C21S H19E 109.5 . . ?
O7T C21S H19B 128.9 . . ?
N7S C21S H19B 128.9 . . ?
H19C C21S H19B 121.3 . . ?
H19D C21S H19B 60.3 . . ?
H19E C21S H19B 49.4 . . ?
C24S N8S C23S 115.1(16) . . ?
C24S N8S C22S 127.1(16) . . ?
C23S N8S C22S 107.4(16) . . ?
O8S C22S N8S 110(2) . . ?
O8S C22S H22B 125.1 . . ?
N8S C22S H22B 125.1 . . ?
N8S C23S H23B 109.5 . . ?
N8S C23S H23C 109.5 . . ?
H23B C23S H23C 109.5 . . ?
N8S C23S H23D 109.5 . . ?
H23B C23S H23D 109.5 . . ?
H23C C23S H23D 109.5 . . ?
N8S C24S H24B 109.5 . . ?
N8S C24S H24C 109.5 . . ?
H24B C24S H24C 109.5 . . ?
N8S C24S H24D 109.5 . . ?
H24B C24S H24D 109.5 . . ?
H24C C24S H24D 109.5 . . ?
C26S N9S C27S 126(2) . . ?
C26S N9S C25S 119.3(19) . . ?
C27S N9S C25S 100.9(11) . . ?
O9S C25S N9S 113.3(14) . . ?
O9S C25S H25B 123.4 . . ?
N9S C25S H25B 123.4 . . ?
N9S C26S H26B 109.5 . . ?
N9S C26S H26C 109.5 . . ?
H26B C26S H26C 109.5 . . ?
N9S C26S H26D 109.5 . . ?
H26B C26S H26D 109.5 . . ?
H26C C26S H26D 109.5 . . ?
N9S C27S H27B 109.5 . . ?
N9S C27S H27C 109.5 . . ?
H27B C27S H27C 109.5 . . ?
N9S C27S H27D 109.5 . . ?
H27B C27S H27D 109.5 . . ?
H27C C27S H27D 109.5 . . ?
C29S N10S C28S 103(2) . . ?
C29S N10S C30S 135(3) . . ?
C28S N10S C30S 114.5(19) . . ?
O10S C28S N10S 116.4(19) . . ?
O10S C28S H28B 121.8 . . ?
N10S C28S H28B 121.8 . . ?
N10S C29S H29A 109.5 . . ?
N10S C29S H29B 109.5 . . ?
H29A C29S H29B 109.5 . . ?
N10S C29S H29C 109.5 . . ?
H29A C29S H29C 109.5 . . ?
H29B C29S H29C 109.5 . . ?
N10S C30S H30A 109.5 . . ?
N10S C30S H30B 109.5 . . ?
H30A C30S H30B 109.5 . . ?
N10S C30S H30C 109.5 . . ?
H30A C30S H30C 109.5 . . ?
H30B C30S H30C 109.5 . . ?
C32S N11S C33S 115(2) . . ?
C32S N11S C31S 142(3) . . ?
C33S N11S C31S 102.9(18) . . ?
O11S C31S N11S 105(3) . . ?
O11S C31S H31B 127.5 . . ?
N11S C31S H31B 127.5 . . ?
N11S C32S H32B 109.5 . . ?
N11S C32S H32C 109.5 . . ?
H32B C32S H32C 109.5 . . ?
N11S C32S H32D 109.5 . . ?
H32B C32S H32D 109.5 . . ?
H32C C32S H32D 109.5 . . ?
N11S C33S H33B 109.5 . . ?
N11S C33S H33C 109.5 . . ?
H33B C33S H33C 109.5 . . ?
N11S C33S H33D 109.5 . . ?
H33B C33S H33D 109.5 . . ?
H33C C33S H33D 109.5 . . ?
C36S N12S C34S 104(2) . . ?
C36S N12S C35S 140(2) . . ?
C34S N12S C35S 114.4(18) . . ?
O12S C34S N12S 168(3) . . ?
O12S C34S H34B 95.9 . . ?
N12S C34S H34B 95.9 . . ?
O12S C34S H34C 73.3 . . ?
N12S C34S H34C 109.5 . . ?
H34B C34S H34C 77.1 . . ?
O12S C34S H34D 79.5 . . ?
N12S C34S H34D 109.5 . . ?
H34B C34S H34D 42.6 . . ?
H34C C34S H34D 109.5 . . ?
O12S C34S H34E 59.4 . . ?
N12S C34S H34E 109.5 . . ?
H34B C34S H34E 148.8 . . ?
H34C C34S H34E 109.5 . . ?
H34D C34S H34E 109.5 . . ?
N12S C35S H35B 109.5 . . ?
N12S C35S H35C 109.5 . . ?
H35B C35S H35C 109.5 . . ?
N12S C35S H35D 109.5 . . ?
H35B C35S H35D 109.5 . . ?
H35C C35S H35D 109.5 . . ?
N12S C36S O12T 114(3) . . ?
N12S C36S H36C 109.5 . . ?
O12T C36S H36C 6.3 . . ?
N12S C36S H36D 109.5 . . ?
O12T C36S H36D 103.5 . . ?
H36C C36S H36D 109.5 . . ?
N12S C36S H36E 109.5 . . ?
O12T C36S H36E 110.5 . . ?
H36C C36S H36E 109.5 . . ?
H36D C36S H36E 109.5 . . ?
N12S C36S H36B 122.9 . . ?
O12T C36S H36B 122.9 . . ?
H36C C36S H36B 127.5 . . ?
H36D C36S H36B 58.5 . . ?
H36E C36S H36B 51.0 . . ?
C37S N13S C39S 134(3) . . ?
C37S N13S C38S 122(3) . . ?
C39S N13S C38S 104(2) . . ?
N13S C37S O13S 114(3) . . ?
N13S C37S H37B 122.8 . . ?
O13S C37S H37B 122.8 . . ?
N13S C37S H37C 109.5 . . ?
O13S C37S H37C 136.1 . . ?
H37B C37S H37C 13.3 . . ?
N13S C37S H37D 109.5 . . ?
O13S C37S H37D 55.4 . . ?
H37B C37S H37D 102.5 . . ?
H37C C37S H37D 109.5 . . ?
N13S C37S H37E 109.5 . . ?
O13S C37S H37E 55.5 . . ?
H37B C37S H37E 102.4 . . ?
H37C C37S H37E 109.5 . . ?
H37D C37S H37E 109.5 . . ?
O13T C38S N13S 107(5) . . ?
O13T C38S H38C 137.3 . . ?
N13S C38S H38C 109.5 . . ?
O13T C38S H38D 35.9 . . ?
N13S C38S H38D 109.5 . . ?
H38C C38S H38D 109.5 . . ?
O13T C38S H38E 77.2 . . ?
N13S C38S H38E 109.5 . . ?
H38C C38S H38E 109.5 . . ?
H38D C38S H38E 109.5 . . ?
O13T C38S H38B 126.4 . . ?
N13S C38S H38B 126.4 . . ?
H38C C38S H38B 25.8 . . ?
H38D C38S H38B 113.7 . . ?
H38E C38S H38B 84.6 . . ?
N13S C39S H39A 109.5 . . ?
N13S C39S H39B 109.5 . . ?
H39A C39S H39B 109.5 . . ?
N13S C39S H39C 109.5 . . ?
H39A C39S H39C 109.5 . . ?
H39B C39S H39C 109.5 . . ?
C40S N14S C41S 121.7(10) . . ?
C40S N14S C42S 119.0(9) . . ?
C41S N14S C42S 117.8(9) . . ?
O14S C40S N14S 126(3) . . ?
O14S C40S H40A 117.0 . . ?
N14S C40S H40A 117.0 . . ?
N14S C41S H41B 109.5 . . ?
N14S C41S H41C 109.5 . . ?
H41B C41S H41C 109.5 . . ?
N14S C41S H41D 109.5 . . ?
H41B C41S H41D 109.5 . . ?
H41C C41S H41D 109.5 . . ?
N14S C42S H42B 109.5 . . ?
N14S C42S H42C 109.5 . . ?
H42B C42S H42C 109.5 . . ?
N14S C42S H42D 109.5 . . ?
H42B C42S H42D 109.5 . . ?
H42C C42S H42D 109.5 . . ?

loop_
_geom_bond_atom_site_label_1
_geom_bond_atom_site_label_2
_geom_bond_distance
_geom_bond_site_symmetry_2
_geom_bond_publ_flag
Fe1 C151 1.921(7) . ?
Fe1 C131 1.924(8) . ?
Fe1 C141 1.937(9) . ?
Fe1 N51 1.963(6) . ?
Fe1 N31 1.963(5) . ?
Fe1 N11 1.967(6) . ?
Fe2 C132 1.918(8) . ?
Fe2 C142 1.920(8) . ?
Fe2 C152 1.920(7) . ?
Fe2 N12 1.959(5) . ?
Fe2 N52 1.962(6) . ?
Fe2 N32 1.987(5) . ?
Fe3 C153 1.911(8) . ?
Fe3 C143 1.920(7) . ?
Fe3 C133 1.931(7) . ?
Fe3 N53 1.957(6) . ?
Fe3 N33 1.965(6) . ?
Fe3 N13 1.978(6) . ?
Fe4 C134 1.921(7) . ?
Fe4 C144 1.925(7) . ?
Fe4 C154 1.930(7) . ?
Fe4 N34 1.962(5) . ?
Fe4 N14 1.967(5) . ?
Fe4 N54 1.977(5) . ?
Co1 N91 2.067(6) . ?
Co1 N94 2.077(6) . ?
Co1 N92 2.095(7) . ?
Co1 N15 2.109(6) . ?
Co1 N55 2.116(6) . ?
Co1 N35 2.150(6) . ?
Co2 N101 2.076(7) . ?
Co2 N93 2.078(6) . ?
Co2 N102 2.091(6) . ?
Co2 N16 2.125(6) . ?
Co2 N36 2.134(6) . ?
Co2 N56 2.139(6) . ?
Co3 N104 2.066(6) . ?
Co3 N112 2.075(5) . ?
Co3 N103 2.099(6) . ?
Co3 N17 2.115(5) . ?
Co3 N57 2.117(5) . ?
Co3 N37 2.130(6) . ?
Co4 N113 2.086(7) . ?
Co4 N114 2.086(6) . ?
Co4 N111 2.096(6) . ?
Co4 N58 2.106(6) . ?
Co4 N18 2.116(6) . ?
Co4 N38 2.136(6) . ?
B1 N7A 1.464(13) . ?
B1 N71 1.471(13) . ?
B1 N41 1.534(11) . ?
B1 N61 1.536(11) . ?
B1 N21 1.551(13) . ?
B2 N72 1.513(9) . ?
B2 N42 1.530(10) . ?
B2 N62 1.548(10) . ?
B2 N22 1.562(10) . ?
B3 N73 1.497(12) . ?
B3 N43 1.527(11) . ?
B3 N63 1.542(12) . ?
B3 N23 1.557(11) . ?
B4 N74 1.448(10) . ?
B4 N7B 1.478(11) . ?
B4 N44 1.524(10) . ?
B4 N64 1.529(9) . ?
B4 N24 1.562(9) . ?
O1 C115 1.415(18) . ?
O1 H1A 0.8400 . ?
O1 H11Z 0.4555 . ?
O1' C115 1.228(19) . ?
O1' H1'A 0.8400 . ?
O2 C116 1.475(10) . ?
O2 H2A 0.8400 . ?
O3 C117 1.374(9) . ?
O3 H3A 0.8400 . ?
O4 C118 1.388(12) . ?
O4 H4A 0.8400 . ?
Cl1 O7' 1.24(3) . ?
Cl1 O8 1.357(12) . ?
Cl1 O6' 1.43(4) . ?
Cl1 O6 1.44(2) . ?
Cl1 O5 1.444(5) . ?
Cl1 O7 1.491(9) . ?
Cl1 O8' 1.65(2) . ?
Cl2 O11 1.348(18) . ?
Cl2 O12' 1.37(2) . ?
Cl2 O9 1.430(5) . ?
Cl2 O10 1.437(6) . ?
Cl2 O12 1.526(13) . ?
Cl2 O11' 1.57(3) . ?
Cl3 O13 1.268(14) . ?
Cl3 O16 1.415(6) . ?
Cl3 O15 1.447(7) . ?
Cl3 O14 1.521(8) . ?
Cl3 O14' 1.71(3) . ?
Cl3 O13' 1.74(3) . ?
Cl4 O20 1.387(13) . ?
Cl4 O19' 1.39(2) . ?
Cl4 O18 1.423(6) . ?
Cl4 O17 1.431(5) . ?
Cl4 O19 1.475(11) . ?
Cl4 O20' 1.54(3) . ?
N11 C11 1.345(11) . ?
N11 N21 1.347(8) . ?
N21 C31 1.280(12) . ?
N31 C41 1.330(9) . ?
N31 N41 1.359(8) . ?
N41 C61 1.347(10) . ?
N51 C71 1.334(9) . ?
N51 N61 1.370(8) . ?
N61 C91 1.318(11) . ?
N91 C131 1.142(8) . ?
N101 C141 1.147(9) . ?
N111 C151 1.148(8) . ?
C11 C21 1.386(13) . ?
C11 H11A 0.9500 . ?
C21 C31 1.427(16) . ?
C21 H21A 0.9500 . ?
C31 H31A 0.9500 . ?
C41 C51 1.387(11) . ?
C41 H41A 0.9500 . ?
C51 C61 1.344(13) . ?
C51 H51A 0.9500 . ?
C61 H61A 0.9500 . ?
C71 C81 1.412(12) . ?
C71 H71A 0.9500 . ?
C81 C91 1.387(12) . ?
C81 H81A 0.9500 . ?
C91 H91A 0.9500 . ?
N71 C121 1.4200 . ?
N71 N81 1.4200 . ?
N81 C101 1.4200 . ?
C101 C111 1.4200 . ?
C101 H10F 0.9500 . ?
C111 C121 1.4200 . ?
C111 H11I 0.9500 . ?
C121 H12G 0.9500 . ?
N7A N8A 1.4200 . ?
N7A C12A 1.4200 . ?
N8A C10A 1.4200 . ?
C10A C11A 1.4200 . ?
C10A H10E 0.9500 . ?
C11A C12A 1.4200 . ?
C11A H11H 0.9500 . ?
C12A H12F 0.9500 . ?
N12 C12 1.341(8) . ?
N12 N22 1.358(7) . ?
N22 C32 1.351(8) . ?
N32 C42 1.326(9) . ?
N32 N42 1.381(7) . ?
N42 C62 1.344(9) . ?
N52 C72 1.327(9) . ?
N52 N62 1.368(7) . ?
N62 C92 1.314(9) . ?
N92 C132 1.156(8) . ?
N102 C142 1.153(8) . ?
N112 C152 1.149(8) . ?
C12 C22 1.357(10) . ?
C12 H12C 0.9500 . ?
C22 C32 1.366(10) . ?
C22 H22A 0.9500 . ?
C32 H32A 0.9500 . ?
C42 C52 1.402(10) . ?
C42 H42A 0.9500 . ?
C52 C62 1.387(12) . ?
C52 H52A 0.9500 . ?
C62 H62A 0.9500 . ?
C72 C82 1.405(11) . ?
C72 H72A 0.9500 . ?
C82 C92 1.383(11) . ?
C82 H82B 0.9500 . ?
C92 H92A 0.9500 . ?
N72 C122 1.340(11) . ?
N72 N82 1.356(9) . ?
N82 C102 1.315(10) . ?
C102 C112 1.389(13) . ?
C102 H10C 0.9500 . ?
C112 C122 1.400(13) . ?
C112 H11D 0.9500 . ?
C122 H12D 0.9500 . ?
N13 C13 1.339(9) . ?
N13 N23 1.369(8) . ?
N23 C33 1.312(10) . ?
N33 C43 1.353(8) . ?
N33 N43 1.365(8) . ?
N43 C63 1.358(10) . ?
N53 C73 1.331(9) . ?
N53 N63 1.364(8) . ?
N63 C93 1.357(10) . ?
N73 N83 1.304(13) . ?
N73 C123 1.381(12) . ?
N83 C103 1.441(17) . ?
N93 C133 1.127(8) . ?
N103 C143 1.145(8) . ?
N113 C153 1.163(8) . ?
C13 C23 1.411(11) . ?
C13 H13A 0.9500 . ?
C23 C33 1.379(13) . ?
C23 H23A 0.9500 . ?
C33 H33A 0.9500 . ?
C43 C53 1.374(11) . ?
C43 H43A 0.9500 . ?
C53 C63 1.357(11) . ?
C53 H53A 0.9500 . ?
C63 H63A 0.9500 . ?
C73 C83 1.350(11) . ?
C73 H73A 0.9500 . ?
C83 C93 1.373(13) . ?
C83 H83B 0.9500 . ?
C93 H93A 0.9500 . ?
C103 C113 1.348(19) . ?
C103 H10D 0.9500 . ?
C113 C123 1.332(15) . ?
C113 H11E 0.9500 . ?
C123 H12E 0.9500 . ?
N14 C14 1.348(8) . ?
N14 N24 1.364(7) . ?
N24 C34 1.331(9) . ?
N34 C44 1.327(9) . ?
N34 N44 1.372(7) . ?
N44 C64 1.352(9) . ?
N54 C74 1.333(8) . ?
N54 N64 1.375(7) . ?
N64 C94 1.353(9) . ?
N94 C134 1.151(8) . ?
N104 C144 1.148(8) . ?
N114 C154 1.134(8) . ?
C14 C24 1.382(11) . ?
C14 H14A 0.9500 . ?
C24 C34 1.369(11) . ?
C24 H24A 0.9500 . ?
C34 H34A 0.9500 . ?
C44 C54 1.350(10) . ?
C44 H44A 0.9500 . ?
C54 C64 1.364(12) . ?
C54 H54A 0.9500 . ?
C64 H64A 0.9500 . ?
C74 C84 1.366(10) . ?
C74 H74A 0.9500 . ?
C84 C94 1.384(11) . ?
C84 H84A 0.9500 . ?
C94 H94A 0.9500 . ?
N74 N84 1.4200 . ?
N74 C124 1.4200 . ?
N84 C104 1.4200 . ?
C104 C114 1.4200 . ?
C104 H10B 0.9500 . ?
C114 C124 1.4200 . ?
C114 H11G 0.9500 . ?
C124 H12B 0.9500 . ?
N7B C12B 1.4200 . ?
N7B N8B 1.4200 . ?
N8B C10B 1.4200 . ?
C10B C11B 1.4200 . ?
C10B H10A 0.9500 . ?
C11B C12B 1.4200 . ?
C11B H11F 0.9500 . ?
C12B H12A 0.9500 . ?
N15 N25 1.336(8) . ?
N15 C15 1.342(9) . ?
N25 C35 1.356(10) . ?
N25 C105 1.482(11) . ?
N35 C45 1.321(9) . ?
N35 N45 1.363(8) . ?
N45 C65 1.343(11) . ?
N45 C105 1.462(10) . ?
N55 C75 1.315(8) . ?
N55 N65 1.367(8) . ?
N65 C95 1.327(10) . ?
N65 C105 1.471(10) . ?
C15 C25 1.369(12) . ?
C15 H15A 0.9500 . ?
C25 C35 1.365(14) . ?
C25 H25A 0.9500 . ?
C35 H35A 0.9500 . ?
C45 C55 1.377(12) . ?
C45 H45A 0.9500 . ?
C55 C65 1.336(14) . ?
C55 H55A 0.9500 . ?
C65 H65A 0.9500 . ?
C75 C85 1.369(11) . ?
C75 H75A 0.9500 . ?
C85 C95 1.362(12) . ?
C85 H85A 0.9500 . ?
C95 H95A 0.9500 . ?
C105 C115 1.572(12) . ?
C115 H11W 0.9900 . ?
C115 H11X 0.9900 . ?
C115 H11Y 0.9901 . ?
C115 H11Z 0.9899 . ?
N16 C16 1.316(10) . ?
N16 N26 1.360(8) . ?
N26 C36 1.382(10) . ?
N26 C106 1.463(10) . ?
N36 C46 1.319(9) . ?
N36 N46 1.363(7) . ?
N46 C66 1.367(9) . ?
N46 C106 1.456(10) . ?
N56 C76 1.325(9) . ?
N56 N66 1.350(7) . ?
N66 C96 1.370(11) . ?
N66 C106 1.469(9) . ?
C16 C26 1.383(11) . ?
C16 H16A 0.9500 . ?
C26 C36 1.353(14) . ?
C26 H26A 0.9500 . ?
C36 H36A 0.9500 . ?
C46 C56 1.430(11) . ?
C46 H46A 0.9500 . ?
C56 C66 1.350(11) . ?
C56 H56A 0.9500 . ?
C66 H66A 0.9500 . ?
C76 C86 1.399(11) . ?
C76 H76A 0.9500 . ?
C86 C96 1.359(12) . ?
C86 H86A 0.9500 . ?
C96 H96A 0.9500 . ?
C106 C116 1.533(10) . ?
C116 H11B 0.9900 . ?
C116 H11C 0.9900 . ?
N17 C17 1.334(8) . ?
N17 N27 1.367(7) . ?
N27 C37 1.358(8) . ?
N27 C107 1.463(9) . ?
N37 C47 1.341(9) . ?
N37 N47 1.361(7) . ?
N47 C67 1.348(9) . ?
N47 C107 1.472(8) . ?
N57 C77 1.325(8) . ?
N57 N67 1.356(7) . ?
N67 C97 1.350(8) . ?
N67 C107 1.462(8) . ?
C17 C27 1.394(10) . ?
C17 H17A 0.9500 . ?
C27 C37 1.364(10) . ?
C27 H27A 0.9500 . ?
C37 H37A 0.9500 . ?
C47 C57 1.378(11) . ?
C47 H47A 0.9500 . ?
C57 C67 1.351(10) . ?
C57 H57A 0.9500 . ?
C67 H67A 0.9500 . ?
C77 C87 1.376(10) . ?
C77 H77A 0.9500 . ?
C87 C97 1.345(11) . ?
C87 H87A 0.9500 . ?
C97 H97A 0.9500 . ?
C107 C117 1.548(9) . ?
C117 H11K 0.9900 . ?
C117 H11L 0.9900 . ?
N18 C18 1.347(10) . ?
N18 N28 1.377(8) . ?
N28 C38 1.331(12) . ?
N28 C108 1.430(11) . ?
N38 C48 1.315(9) . ?
N38 N48 1.358(8) . ?
N48 C68 1.338(10) . ?
N48 C108 1.475(11) . ?
N58 C78 1.325(9) . ?
N58 N68 1.359(8) . ?
N68 C98 1.368(10) . ?
N68 C108 1.452(10) . ?
C18 C28 1.400(13) . ?
C18 H18A 0.9500 . ?
C28 C38 1.344(16) . ?
C28 H28A 0.9500 . ?
C38 H38A 0.9500 . ?
C48 C58 1.392(11) . ?
C48 H48A 0.9500 . ?
C58 C68 1.364(13) . ?
C58 H58A 0.9500 . ?
C68 H68A 0.9500 . ?
C78 C88 1.392(12) . ?
C78 H78A 0.9500 . ?
C88 C98 1.325(13) . ?
C88 H88A 0.9500 . ?
C98 H98A 0.9500 . ?
C108 C118 1.563(11) . ?
C118 H11M 0.9900 . ?
C118 H11N 0.9900 . ?
N1S C2S 1.386(13) . ?
N1S C1S 1.427(15) . ?
N1S C3S 1.459(14) . ?
O1S C1S 1.080(13) . ?
C1S H1SA 0.9500 . ?
C2S H2SA 0.9800 . ?
C2S H2SB 0.9800 . ?
C2S H2SC 0.9800 . ?
C3S H3SA 0.9800 . ?
C3S H3SB 0.9800 . ?
C3S H3SC 0.9800 . ?
N2S C4S 1.296(11) . ?
N2S C5S 1.461(11) . ?
N2S C6S 1.469(15) . ?
N2S C6S' 1.57(3) . ?
O2S C4S 1.207(10) . ?
C4S H4SA 0.9500 . ?
C5S H5SA 0.9800 . ?
C5S H5SB 0.9800 . ?
C5S H5SC 0.9800 . ?
C6S H6SA 0.9800 . ?
C6S H6SB 0.9800 . ?
C6S H6SC 0.9800 . ?
C6S' H6SD 0.9800 . ?
C6S' H6SE 0.9800 . ?
C6S' H6SF 0.9800 . ?
N3S C7S 1.332(16) . ?
N3S C9S 1.375(14) . ?
N3S C8S 1.438(14) . ?
O3S C7S 1.048(14) . ?
C7S H7SA 0.9500 . ?
C8S H8SA 0.9800 . ?
C8S H8SB 0.9800 . ?
C8S H8SC 0.9800 . ?
C9S H9SA 0.9800 . ?
C9S H9SB 0.9800 . ?
C9S H9SC 0.9800 . ?
N4S C11S 1.260(17) . ?
N4S C10S 1.446(19) . ?
N4S C12S 1.450(18) . ?
O4S C10S 1.195(9) . ?
C10S H10G 0.9500 . ?
C11S H11J 0.9800 . ?
C11S H11O 0.9800 . ?
C11S H11P 0.9800 . ?
C12S H12H 0.9800 . ?
C12S H12I 0.9800 . ?
C12S H12J 0.9800 . ?
N5S C13S 1.361(15) . ?
N5S C14S 1.475(15) . ?
N5S C15S 1.512(17) . ?
O5S C13S 1.271(14) . ?
C13S H13B 0.9500 . ?
C14S H14B 0.9800 . ?
C14S H14C 0.9800 . ?
C14S H14D 0.9800 . ?
C15S H15B 0.9800 . ?
C15S H15C 0.9800 . ?
C15S H15D 0.9800 . ?
O6S C16S 1.19(3) . ?
O6S C16T 1.249(10) . ?
C17S N6T 1.27(3) . ?
C17S N6S 1.48(3) . ?
C17S H17B 0.9800 . ?
C17S H17C 0.9800 . ?
C17S H17D 0.9800 . ?
C17S H17E 0.9800 . ?
C17S H17F 0.9801 . ?
C17S H17G 0.9800 . ?
N6S C18S 1.33(4) . ?
N6S C16S 1.370(10) . ?
C16S H16B 0.9500 . ?
C18S H18B 0.9800 . ?
C18S H18C 0.9800 . ?
C18S H18D 0.9800 . ?
N6T C16T 1.461(19) . ?
N6T C18T 1.506(18) . ?
C16T H16C 0.9500 . ?
C18T H18E 0.9800 . ?
C18T H18F 0.9800 . ?
C18T H18G 0.9800 . ?
N7S C19S 1.386(17) . ?
N7S C20S 1.386(16) . ?
N7S C21S 1.407(16) . ?
O7S C19S 1.302(9) . ?
O7T C21S 1.18(3) . ?
C19S H19F 0.9500 . ?
C19S H19G 0.9800 . ?
C19S H19H 0.9800 . ?
C19S H19J 0.9800 . ?
C20S H20A 0.9800 . ?
C20S H20B 0.9800 . ?
C20S H20C 0.9800 . ?
C21S H19C 0.9800 . ?
C21S H19D 0.9800 . ?
C21S H19E 0.9800 . ?
C21S H19B 0.9500 . ?
O8S C22S 1.18(2) . ?
N8S C24S 1.383(19) . ?
N8S C23S 1.52(2) . ?
N8S C22S 1.57(2) . ?
C22S H22B 0.9500 . ?
C23S H23B 0.9800 . ?
C23S H23C 0.9800 . ?
C23S H23D 0.9800 . ?
C24S H24B 0.9800 . ?
C24S H24C 0.9800 . ?
C24S H24D 0.9800 . ?
O9S C25S 1.269(9) . ?
N9S C26S 1.31(2) . ?
N9S C27S 1.50(2) . ?
N9S C25S 1.58(2) . ?
C25S H25B 0.9500 . ?
C26S H26B 0.9800 . ?
C26S H26C 0.9800 . ?
C26S H26D 0.9800 . ?
C27S H27B 0.9800 . ?
C27S H27C 0.9800 . ?
C27S H27D 0.9800 . ?
N10S C29S 1.32(3) . ?
N10S C28S 1.42(3) . ?
N10S C30S 1.43(2) . ?
O10S C28S 1.266(10) . ?
C28S H28B 0.9500 . ?
C29S H29A 0.9800 . ?
C29S H29B 0.9800 . ?
C29S H29C 0.9800 . ?
C30S H30A 0.9800 . ?
C30S H30B 0.9800 . ?
C30S H30C 0.9800 . ?
N11S C32S 1.41(3) . ?
N11S C33S 1.52(3) . ?
N11S C31S 1.54(3) . ?
O11S C31S 1.34(3) . ?
C31S H31B 0.9500 . ?
C32S H32B 0.9800 . ?
C32S H32C 0.9800 . ?
C32S H32D 0.9800 . ?
C33S H33B 0.9800 . ?
C33S H33C 0.9800 . ?
C33S H33D 0.9800 . ?
N12S C36S 1.29(2) . ?
N12S C34S 1.36(2) . ?
N12S C35S 1.49(2) . ?
O12S C34S 1.29(3) . ?
O12T C36S 1.34(4) . ?
C34S H34B 0.9500 . ?
C34S H34C 0.9800 . ?
C34S H34D 0.9800 . ?
C34S H34E 0.9800 . ?
C35S H35B 0.9800 . ?
C35S H35C 0.9800 . ?
C35S H35D 0.9800 . ?
C36S H36C 0.9800 . ?
C36S H36D 0.9800 . ?
C36S H36E 0.9800 . ?
C36S H36B 0.9500 . ?
N13S C37S 1.14(3) . ?
N13S C39S 1.44(2) . ?
N13S C38S 1.51(3) . ?
O13S C37S 1.40(3) . ?
O13T C38S 1.02(6) . ?
C37S H37B 0.9500 . ?
C37S H37C 0.9800 . ?
C37S H37D 0.9800 . ?
C37S H37E 0.9800 . ?
C38S H38C 0.9800 . ?
C38S H38D 0.9800 . ?
C38S H38E 0.9800 . ?
C38S H38B 0.9500 . ?
C39S H39A 0.9800 . ?
C39S H39B 0.9800 . ?
C39S H39C 0.9800 . ?
N14S C40S 1.377(5) . ?
N14S C41S 1.398(9) . ?
N14S C42S 1.413(9) . ?
O14S C40S 1.254(5) . ?
C40S H40A 0.9500 . ?
C41S H41B 0.9800 . ?
C41S H41C 0.9800 . ?
C41S H41D 0.9800 . ?
C42S H42B 0.9800 . ?
C42S H42C 0.9800 . ?
C42S H42D 0.9800 . ?
